data_7712056
loop_
_publ_author_name
'Poole, Ethan W.'
'Bustos, Itxaso'
'Hood, Thomas M.'
'Smart, Jennifer E.'
'Chaplin, Adrian B.'

_publ_section_title
;
 Iridium complexes of an <i>ortho</i>-trifluoromethylphenyl substituted
 PONOP pincer ligand.
;
_journal_issue 4
_journal_name_full 'Dalton transactions (Cambridge, England : 2003)'
_journal_page_first 1096
_journal_page_last 1104
_journal_paper_doi 10.1039/d2dt03608h
_journal_volume 52
_journal_year 2023
_chemical_formula_moiety 'C39 H31 F12 Ir N O2 P2, C32 H12 B F24'
_chemical_formula_sum 'C71 H43 B F36 Ir N O2 P2'
_chemical_formula_weight 1891.01
_chemical_melting_point ?
_space_group_crystal_system triclinic
_space_group_IT_number 2
_space_group_name_Hall '-P 1'
_space_group_name_H-M_alt 'P -1'
_atom_sites_solution_hydrogens geom
_atom_sites_solution_primary dual
_atom_sites_solution_secondary difmap
_audit_creation_date 2022-03-03
_audit_creation_method
;
Olex2 1.5
(compiled 2021.12.09 svn.r5202d8cf for OlexSys, GUI svn.r6439)
;
_audit_update_record
;
2022-11-02 deposited with the CCDC.	2022-12-21 downloaded from the CCDC.
;
_cell_angle_alpha 70.0356(13)
_cell_angle_beta 85.5560(11)
_cell_angle_gamma 67.5931(13)
_cell_formula_units_Z 2
_cell_length_a 13.06139(17)
_cell_length_b 16.8397(2)
_cell_length_c 20.1252(3)
_cell_measurement_reflns_used 36175
_cell_measurement_temperature 150(2)
_cell_measurement_theta_max 73.4550
_cell_measurement_theta_min 2.9800
_cell_volume 3839.33(10)
_computing_cell_refinement 'CrysAlisPro 1.171.40.40a (Rigaku OD, 2019)'
_computing_data_collection 'CrysAlisPro 1.171.40.40a (Rigaku OD, 2019)'
_computing_data_reduction 'CrysAlisPro 1.171.40.40a (Rigaku OD, 2019)'
_computing_molecular_graphics 'Olex2 1.5 (Dolomanov et al., 2009)'
_computing_publication_material 'Olex2 1.5 (Dolomanov et al., 2009)'
_computing_structure_refinement 'SHELXL 2018/3 (Sheldrick, 2015)'
_computing_structure_solution 'SHELXT 2018/2 (Sheldrick, 2018)'
_diffrn_ambient_environment N~2~
_diffrn_ambient_temperature 150(2)
_diffrn_detector 'CCD plate'
_diffrn_detector_area_resol_mean 5.3046
_diffrn_detector_type AtlasS2
_diffrn_measured_fraction_theta_full 0.998
_diffrn_measured_fraction_theta_max 0.998
_diffrn_measurement_details
;
List of Runs (angles in degrees, time in seconds):

  # Type    Start    End  Width  t~exp~   \w     \q     \k     \f   Frames
#--------------------------------------------------------------------------
  1  \w   -117.00 -18.00   1.00    1.00    -  -42.07 -37.00 -30.00   99
  2  \w   -117.00 -18.00   1.00    1.00    -  -42.07 -37.00-120.00   99
  3  \w   -117.00 -18.00   1.00    1.00    -  -42.07 -37.00 150.00   99
  4  \w     23.00  98.00   1.00    1.00    -   42.07-125.00   0.00   75
  5  \w      1.00  83.00   1.00    1.00    -   42.07 -99.00 120.00   82
  6  \w     81.00 178.00   1.00    4.00    -  107.00  45.00-150.00   97
  7  \w     78.00 178.00   1.00    4.00    -  107.00  61.00 150.00  100
  8  \w     94.00 178.00   1.00    4.00    -  107.00 125.00  60.00   84
  9  \w     34.00 118.00   1.00    4.00    -  107.00-125.00 -60.00   84
 10  \w     94.00 178.00   1.00    4.00    -  107.00 125.00 150.00   84
 11  \w     35.00 136.00   1.00    4.00    -  107.00 -61.00 120.00  101
 12  \w     24.00 110.00   1.00    4.00    -  107.00 -94.00  60.00   86
 13  \w     34.00 133.00   1.00    4.00    -  107.00 -45.00-120.00   99
 14  \w     34.00 118.00   1.00    4.00    -  107.00-125.00 -30.00   84
 15  \w     81.00 178.00   1.00    4.00    -  107.00  45.00-120.00   97
 16  \w     24.00 110.00   1.00    4.00    -  107.00 -94.00 120.00   86
 17  \w     24.00 110.00   1.00    4.00    -  107.00 -94.00 150.00   86
 18  \w     34.00 118.00   1.00    4.00    -  107.00-125.00   0.00   84
 19  \w     81.00 178.00   1.00    4.00    -  107.00  45.00  90.00   97
 20  \w     24.00 110.00   1.00    4.00    -  107.00 -94.00-150.00   86
 21  \w     94.00 178.00   1.00    4.00    -  107.00 125.00-150.00   84
 22  \w     78.00 178.00   1.00    4.00    -  107.00  61.00 120.00  100
 23  \w     34.00 118.00   1.00    4.00    -  107.00-125.00-180.00   84
 24  \w     34.00 133.00   1.00    4.00    -  107.00 -45.00 120.00   99
 25  \w     31.00 113.00   1.00    4.00    -  107.00-111.00  27.45   82
 26  \w   -118.00  -9.00   1.00    1.00    -  -42.07 -77.00 -60.00  109
 27  \w   -114.00 -14.00   1.00    1.00    -  -42.07 -57.00  90.00  100
;
_diffrn_measurement_device 'four-circle diffractometer'
_diffrn_measurement_device_type 'Rigaku Oxford Diffraction: SuperNova, Dual, Cu at zero, AtlasS2'
_diffrn_measurement_method '\w scans'
_diffrn_orient_matrix_type 'CrysAlisPro convention (1999,Acta A55,543-557)'
_diffrn_orient_matrix_UB_11 0.0495512000
_diffrn_orient_matrix_UB_12 -0.0606276000
_diffrn_orient_matrix_UB_13 -0.0461270000
_diffrn_orient_matrix_UB_21 -0.0358829000
_diffrn_orient_matrix_UB_22 0.0854746000
_diffrn_orient_matrix_UB_23 -0.0671510000
_diffrn_orient_matrix_UB_31 0.1122220000
_diffrn_orient_matrix_UB_32 0.0087619000
_diffrn_orient_matrix_UB_33 0.0045280000
_diffrn_radiation_monochromator mirror
_diffrn_radiation_probe x-ray
_diffrn_radiation_type 'Cu K\a'
_diffrn_radiation_wavelength 1.54184
_diffrn_reflns_av_R_equivalents 0.0883
_diffrn_reflns_av_unetI/netI 0.0662
_diffrn_reflns_Laue_measured_fraction_full 0.998
_diffrn_reflns_Laue_measured_fraction_max 0.998
_diffrn_reflns_limit_h_max 15
_diffrn_reflns_limit_h_min -12
_diffrn_reflns_limit_k_max 20
_diffrn_reflns_limit_k_min -20
_diffrn_reflns_limit_l_max 24
_diffrn_reflns_limit_l_min -24
_diffrn_reflns_number 57249
_diffrn_reflns_point_group_measured_fraction_full 0.998
_diffrn_reflns_point_group_measured_fraction_max 0.998
_diffrn_reflns_theta_full 70.075
_diffrn_reflns_theta_max 70.075
_diffrn_reflns_theta_min 6.379
_diffrn_source 'micro-focus sealed X-ray tube'
_diffrn_source_type 'SuperNova (Cu) X-ray Source'
_exptl_absorpt_coefficient_mu 4.966
_exptl_absorpt_correction_T_max 1.000
_exptl_absorpt_correction_T_min 0.297
_exptl_absorpt_correction_type gaussian
_exptl_absorpt_process_details
;
CrysAlisPro 1.171.40.40a (Rigaku Oxford Diffraction, 2019)
Numerical absorption correction based on gaussian integration over
			a multifaceted crystal model
Empirical absorption correction using spherical harmonics,
 implemented in SCALE3 ABSPACK scaling algorithm.
;
_exptl_crystal_colour orange
_exptl_crystal_colour_primary orange
_exptl_crystal_density_diffrn 1.636
_exptl_crystal_density_meas ?
_exptl_crystal_description needle
_exptl_crystal_F_000 1856
_exptl_crystal_recrystallization_method 'Crystals grown from Mesitylene/pentane/tert-butylethylene at 293 K'
_exptl_crystal_size_max 0.419
_exptl_crystal_size_mid 0.117
_exptl_crystal_size_min 0.075
_refine_diff_density_max 2.576
_refine_diff_density_min -3.055
_refine_diff_density_rms 0.157
_refine_ls_extinction_method none
_refine_ls_goodness_of_fit_ref 1.021
_refine_ls_hydrogen_treatment constr
_refine_ls_matrix_type full
_refine_ls_number_parameters 1224
_refine_ls_number_reflns 14565
_refine_ls_number_restraints 1269
_refine_ls_restrained_S_all 1.101
_refine_ls_R_factor_all 0.0654
_refine_ls_R_factor_gt 0.0625
_refine_ls_shift/su_max 0.004
_refine_ls_shift/su_mean 0.000
_refine_ls_structure_factor_coef Fsqd
_refine_ls_weighting_details 'w=1/[\s^2^(Fo^2^)+(0.1289P)^2^+4.1115P] where P=(Fo^2^+2Fc^2^)/3'
_refine_ls_weighting_scheme calc
_refine_ls_wR_factor_gt 0.1692
_refine_ls_wR_factor_ref 0.1740
_reflns_Friedel_coverage 0.000
_reflns_number_gt 13639
_reflns_number_total 14565
_reflns_threshold_expression 'I > 2\s(I)'
_cod_data_source_file d2dt03608h2.cif
_cod_data_source_block 0491abc19s
_cod_depositor_comments
;
The following automatic conversions were performed:

data item '_chemical_melting_point' value 'not measured' was changed
to '?' -- the value is undefined or not given.

data item '_exptl_crystal_density_meas' value 'not measured' was
changed to '?' -- the value is perceived as not measured.

Automatic conversion script
Id: cif_fix_values 7556 2019-12-06 15:28:31Z antanas 

 Adding full bibliography for 7712055--7712059.cif.
;
_cod_database_code 7712056
_shelx_shelxl_version_number 2018/3
_shelx_space_group_comment
;
The symmetry employed for this shelxl refinement is uniquely defined
by the following loop, which should always be used as a source of
symmetry information in preference to the above space-group names.
They are only intended as comments.
;
_olex2_refinement_description
;
1. Fixed Uiso
 At 1.2 times of:
  All C(H) groups, All C(H,H) groups
 At 1.5 times of:
  All C(H,H,H) groups
2. Restrained distances
 C207-F1 \\sim C207-F2 \\sim C207-F3 \\sim C207-F1A \\sim C207-F2A \\sim
C207-F3A
 with sigma of 0.01
 F1-F2 \\sim F2-F3 \\sim F3-F1 \\sim F1A-F2A \\sim F2A-F3A \\sim F3A-F1A
 with sigma of 0.01
 C203-F1 \\sim C203-F2 \\sim C203-F3 \\sim C203-F1A \\sim C203-F2A \\sim
C203-F3A
 with sigma of 0.01
 C208-F4 \\sim C208-F5 \\sim C208-F6 \\sim C208-F4A \\sim C208-F5A \\sim
C208-F6A
 with sigma of 0.01
 F4-F5 \\sim F5-F6 \\sim F6-F4 \\sim F4A-F5A \\sim F5A-F6A \\sim F6A-F4A
 with sigma of 0.01
 C205-F4 \\sim C205-F5 \\sim C205-F6 \\sim C205-F4A \\sim C205-F5A \\sim
C205-F6A
 with sigma of 0.01
 C215-F7 \\sim C215-F8 \\sim C215-F9 \\sim C215-F7A \\sim C215-F8A \\sim
C215-F9A
 with sigma of 0.01
 F7-F8 \\sim F8-F9 \\sim F9-F7 \\sim F7A-F8A \\sim F8A-F9A \\sim F9A-F7A
 with sigma of 0.01
 C211-F7 \\sim C211-F8 \\sim C211-F9 \\sim C211-F7A \\sim C211-F8A \\sim
C211-F9A
 with sigma of 0.01
 C223-F13 \\sim C223-F14 \\sim C223-F15 \\sim C223-F13A \\sim C223-F14A \\sim
C223-F15A
 with sigma of 0.01
 F13-F14 \\sim F14-F15 \\sim F15-F13 \\sim F13A-F14A \\sim F14A-F15A \\sim
F15A-F13A
 with sigma of 0.01
 C219-F13 \\sim C219-F14 \\sim C219-F15 \\sim C219-F13A \\sim C219-F14A \\sim
C219-F15A
 with sigma of 0.01
 C224-F16 \\sim C224-F17 \\sim C224-F18 \\sim C224-F16A \\sim C224-F17A \\sim
C224-F18A
 with sigma of 0.01
 F16-F17 \\sim F17-F18 \\sim F18-F16 \\sim F16A-F17A \\sim F17A-F18A \\sim
F18A-F16A
 with sigma of 0.01
 C221-F16 \\sim C221-F17 \\sim C221-F18 \\sim C221-F16A \\sim C221-F17A \\sim
C221-F18A
 with sigma of 0.01
 C231-F19 \\sim C231-F20 \\sim C231-F21 \\sim C231-F19A \\sim C231-F20A \\sim
C231-F21A
 with sigma of 0.01
 F19-F20 \\sim F20-F21 \\sim F21-F19 \\sim F19A-F20A \\sim F20A-F21A \\sim
F21A-F19A
 with sigma of 0.01
 C227-F19 \\sim C227-F20 \\sim C227-F21 \\sim C227-F19A \\sim C227-F20A \\sim
C227-F21A
 with sigma of 0.01
 C232-F22 \\sim C232-F23 \\sim C232-F24 \\sim C232-F22A \\sim C232-F23A \\sim
C232-F24A
 with sigma of 0.01
 F22-F23 \\sim F23-F24 \\sim F24-F22 \\sim F22A-F23A \\sim F23A-F24A \\sim
F24A-F22A
 with sigma of 0.01
 C229-F22 \\sim C229-F23 \\sim C229-F24 \\sim C229-F22A \\sim C229-F23A \\sim
C229-F24A
 with sigma of 0.01
3. Uiso/Uaniso restraints and constraints
F36 \\sim F37 \\sim F38 \\sim F46 \\sim F47 \\sim F48 \\sim F56 \\sim F57 \\sim
F58 \\sim F66 \\sim F67 \\sim F68 \\sim F10 \\sim F11 \\sim F12 \\sim F1 \\sim
F2 \\sim F3 \\sim F4 \\sim F5 \\sim F6 \\sim F7 \\sim F8 \\sim F9 \\sim F13
\\sim F14 \\sim F15 \\sim F16 \\sim F17 \\sim F18 \\sim F19 \\sim F20 \\sim F21
\\sim F22 \\sim F23 \\sim F24 \\sim F1A \\sim F2A \\sim F3A \\sim F4A \\sim F5A
\\sim F6A \\sim F7A \\sim F8A \\sim F9A \\sim F13A \\sim F14A \\sim F15A \\sim
F16A \\sim F17A \\sim F18A \\sim F19A \\sim F20A \\sim F21A \\sim F22A \\sim
F23A \\sim F24A \\sim C207 \\sim C231 \\sim C232 \\sim C224 \\sim C223 \\sim
C215 \\sim C208 \\sim C4 \\sim C5 \\sim C7 \\sim C6 \\sim C9 \\sim C8: within
2A with sigma of 0.01 and sigma for terminal atoms of 0.02 within 2A
Uanis(F36) \\sim Ueq, Uanis(F37) \\sim Ueq, Uanis(F38) \\sim Ueq, Uanis(F46)
\\sim Ueq, Uanis(F47) \\sim Ueq, Uanis(F48) \\sim Ueq, Uanis(F56) \\sim Ueq,
Uanis(F57) \\sim Ueq, Uanis(F58) \\sim Ueq, Uanis(F66) \\sim Ueq, Uanis(F67)
\\sim Ueq, Uanis(F68) \\sim Ueq, Uanis(F10) \\sim Ueq, Uanis(F11) \\sim Ueq,
Uanis(F12) \\sim Ueq, Uanis(F1) \\sim Ueq, Uanis(F2) \\sim Ueq, Uanis(F3) \\sim
Ueq, Uanis(F4) \\sim Ueq, Uanis(F5) \\sim Ueq, Uanis(F6) \\sim Ueq, Uanis(F7)
\\sim Ueq, Uanis(F8) \\sim Ueq, Uanis(F9) \\sim Ueq, Uanis(F13) \\sim Ueq,
Uanis(F14) \\sim Ueq, Uanis(F15) \\sim Ueq, Uanis(F16) \\sim Ueq, Uanis(F17)
\\sim Ueq, Uanis(F18) \\sim Ueq, Uanis(F19) \\sim Ueq, Uanis(F20) \\sim Ueq,
Uanis(F21) \\sim Ueq, Uanis(F22) \\sim Ueq, Uanis(F23) \\sim Ueq, Uanis(F24)
\\sim Ueq, Uanis(F1A) \\sim Ueq, Uanis(F2A) \\sim Ueq, Uanis(F3A) \\sim Ueq,
Uanis(F4A) \\sim Ueq, Uanis(F5A) \\sim Ueq, Uanis(F6A) \\sim Ueq, Uanis(F7A)
\\sim Ueq, Uanis(F8A) \\sim Ueq, Uanis(F9A) \\sim Ueq, Uanis(F13A) \\sim Ueq,
Uanis(F14A) \\sim Ueq, Uanis(F15A) \\sim Ueq, Uanis(F16A) \\sim Ueq,
Uanis(F17A) \\sim Ueq, Uanis(F18A) \\sim Ueq, Uanis(F19A) \\sim Ueq,
Uanis(F20A) \\sim Ueq, Uanis(F21A) \\sim Ueq, Uanis(F22A) \\sim Ueq,
Uanis(F23A) \\sim Ueq, Uanis(F24A) \\sim Ueq, Uanis(C207) \\sim Ueq,
Uanis(C231) \\sim Ueq, Uanis(C232) \\sim Ueq, Uanis(C224) \\sim Ueq,
Uanis(C223) \\sim Ueq, Uanis(C215) \\sim Ueq, Uanis(C208) \\sim Ueq, Uanis(C4)
\\sim Ueq, Uanis(C5) \\sim Ueq, Uanis(C7) \\sim Ueq, Uanis(C6) \\sim Ueq,
Uanis(C9) \\sim Ueq, Uanis(C8) \\sim Ueq: with sigma of 0.006 and sigma for
terminal atoms of 0.012
4. Others
 Sof(F19A)=Sof(F20A)=Sof(F21A)=1-FVAR(1)
 Sof(F19)=Sof(F20)=Sof(F21)=FVAR(1)
 Sof(F22A)=Sof(F23A)=Sof(F24A)=1-FVAR(2)
 Sof(F22)=Sof(F23)=Sof(F24)=FVAR(2)
 Sof(F1A)=Sof(F2A)=Sof(F3A)=1-FVAR(3)
 Sof(F1)=Sof(F2)=Sof(F3)=FVAR(3)
 Sof(F4A)=Sof(F5A)=Sof(F6A)=1-FVAR(4)
 Sof(F4)=Sof(F5)=Sof(F6)=FVAR(4)
 Sof(F13A)=Sof(F14A)=Sof(F15A)=1-FVAR(5)
 Sof(F13)=Sof(F14)=Sof(F15)=FVAR(5)
 Fixed Sof: F7(0.5) F8(0.5) F9(0.5) F16(0.5) F17(0.5) F18(0.5) F7A(0.5)
 F8A(0.5) F9A(0.5) F16A(0.5) F17A(0.5) F18A(0.5)
5.a Ternary CH refined with riding coordinates:
 C5(H5)
5.b Secondary CH2 refined with riding coordinates:
 C4(H4A,H4B)
5.c Aromatic/amide H refined with riding coordinates:
 C22(H22), C23(H23), C24(H24), C30(H30), C31(H31), C32(H32), C33(H33),
 C41(H41), C42(H42), C43(H43), C44(H44), C51(H51), C52(H52), C53(H53), C54(H54),
  C61(H61), C62(H62), C63(H63), C64(H64), C202(H202), C204(H204), C206(H206),
 C210(H210), C212(H212), C214(H214), C218(H218), C220(H220), C222(H222),
 C226(H226), C228(H228), C230(H230)
5.d Idealised Me refined as rotating group:
 C7(H7A,H7B,H7C), C8(H8A,H8B,H8C), C9(H9A,H9B,H9C)
;
_smtbx_masks_void_probe_radius 1.2
_smtbx_masks_void_truncation_radius 1.2
_olex2_submission_special_instructions 'No special instructions were received'
_oxdiff_exptl_absorpt_empirical_details
;
Empirical correction (ABSPACK) includes:
- Absorption correction using spherical harmonics
- Frame scaling
;
_oxdiff_exptl_absorpt_empirical_full_max 2.359
_oxdiff_exptl_absorpt_empirical_full_min 0.488

loop_
_space_group_symop_operation_xyz
'x, y, z'
'-x, -y, -z'

loop_
_atom_site_label
_atom_site_type_symbol
_atom_site_fract_x
_atom_site_fract_y
_atom_site_fract_z
_atom_site_U_iso_or_equiv
_atom_site_adp_type
_atom_site_occupancy
_atom_site_site_symmetry_order
_atom_site_calc_flag
_atom_site_refinement_flags_posn
_atom_site_refinement_flags_adp
_atom_site_refinement_flags_occupancy
_atom_site_disorder_assembly
_atom_site_disorder_group
Ir1 Ir -0.05099(2) 0.75968(2) 0.20230(2) 0.02928(10) Uani 1 1 d . . . . .
P2 P 0.12651(10) 0.73195(9) 0.23138(7) 0.0345(3) Uani 1 1 d . . . . .
P3 P -0.23572(9) 0.84208(9) 0.17784(6) 0.0318(3) Uani 1 1 d . . . . .
F36 F 0.2352(3) 0.8785(4) 0.2777(3) 0.0715(12) Uani 1 1 d . U . . .
F37 F 0.3440(3) 0.7609(4) 0.2514(3) 0.0742(13) Uani 1 1 d . U . . .
F38 F 0.3833(4) 0.7851(5) 0.3422(4) 0.100(2) Uani 1 1 d . U . . .
F46 F 0.1391(4) 0.7938(3) 0.0711(2) 0.0655(10) Uani 1 1 d . U . . .
F47 F 0.2863(6) 0.7495(4) 0.0164(3) 0.112(2) Uani 1 1 d . U . . .
F48 F 0.2801(5) 0.8255(4) 0.0844(4) 0.100(2) Uani 1 1 d . U . . .
F56 F -0.4586(3) 0.9959(3) 0.1315(3) 0.0707(12) Uani 1 1 d . U . . .
F57 F -0.5816(4) 1.0428(5) 0.1991(4) 0.111(2) Uani 1 1 d . U . . .
F58 F -0.5693(4) 0.9263(5) 0.1739(4) 0.110(2) Uani 1 1 d . U . . .
F66 F -0.1566(3) 0.8981(3) 0.0278(2) 0.0587(9) Uani 1 1 d . U . . .
F67 F -0.3156(4) 1.0089(3) -0.0005(2) 0.0714(12) Uani 1 1 d . U . . .
F68 F -0.2502(5) 0.9277(4) -0.0671(2) 0.0830(15) Uani 1 1 d . U . . .
O26 O 0.1354(3) 0.8325(3) 0.1925(2) 0.0404(8) Uani 1 1 d . . . . .
O27 O -0.2422(3) 0.9483(3) 0.1430(2) 0.0396(8) Uani 1 1 d . . . . .
N20 N -0.0526(3) 0.8902(3) 0.1661(2) 0.0324(8) Uani 1 1 d . . . . .
C4 C -0.0320(8) 0.6179(5) 0.2626(4) 0.0646(17) Uani 1 1 d . U . . .
H4A H 0.045006 0.572973 0.276310 0.078 Uiso 1 1 calc R U . . .
H4B H -0.083560 0.609640 0.300778 0.078 Uiso 1 1 calc R U . . .
C5 C -0.0697(9) 0.6359(6) 0.1988(5) 0.078(2) Uani 1 1 d . U . . .
H5 H -0.150112 0.645464 0.199507 0.094 Uiso 1 1 calc R U . . .
C6 C -0.0159(7) 0.5943(6) 0.1405(5) 0.0674(17) Uani 1 1 d . U . . .
C7 C 0.1040(10) 0.5524(10) 0.1469(8) 0.108(3) Uani 1 1 d . U . . .
H7A H 0.134876 0.598247 0.120933 0.162 Uiso 1 1 calc R U . . .
H7B H 0.128748 0.502916 0.126999 0.162 Uiso 1 1 calc R U . . .
H7C H 0.129673 0.527649 0.196930 0.162 Uiso 1 1 calc R U . . .
C8 C -0.0566(12) 0.5149(9) 0.1535(8) 0.113(4) Uani 1 1 d . U . . .
H8A H -0.011779 0.461980 0.193057 0.169 Uiso 1 1 calc R U . . .
H8B H -0.048956 0.498292 0.110734 0.169 Uiso 1 1 calc R U . . .
H8C H -0.134628 0.534521 0.164976 0.169 Uiso 1 1 calc R U . . .
C9 C -0.0669(13) 0.6607(9) 0.0711(7) 0.117(4) Uani 1 1 d . U . . .
H9A H -0.147665 0.678658 0.071279 0.176 Uiso 1 1 calc R U . . .
H9B H -0.038643 0.633103 0.034351 0.176 Uiso 1 1 calc R U . . .
H9C H -0.048546 0.714729 0.061253 0.176 Uiso 1 1 calc R U . . .
C21 C 0.0412(4) 0.9062(4) 0.1664(3) 0.0342(10) Uani 1 1 d . . . . .
C22 C 0.0449(5) 0.9917(5) 0.1419(3) 0.0504(14) Uani 1 1 d . . . . .
H22 H 0.112623 1.000259 0.142501 0.060 Uiso 1 1 calc R U . . .
C23 C -0.0534(6) 1.0643(5) 0.1164(4) 0.0571(16) Uani 1 1 d . . . . .
H23 H -0.053742 1.124423 0.098057 0.069 Uiso 1 1 calc R U . . .
C24 C -0.1519(5) 1.0517(4) 0.1169(4) 0.0512(14) Uani 1 1 d . . . . .
H24 H -0.220119 1.102146 0.100349 0.061 Uiso 1 1 calc R U . . .
C25 C -0.1481(4) 0.9645(4) 0.1419(3) 0.0371(10) Uani 1 1 d . . . . .
C28 C 0.1601(5) 0.7084(4) 0.3238(3) 0.0469(13) Uani 1 1 d . . . . .
C30 C 0.2538(8) 0.7092(6) 0.4229(5) 0.078(3) Uani 1 1 d . . . . .
H30 H 0.305921 0.724840 0.440820 0.094 Uiso 1 1 calc R U . . .
C31 C 0.1977(9) 0.6615(7) 0.4693(5) 0.092(4) Uani 1 1 d . . . . .
H31 H 0.211001 0.645202 0.518863 0.110 Uiso 1 1 calc R U . . .
C32 C 0.1235(9) 0.6372(6) 0.4455(4) 0.081(3) Uani 1 1 d . . . . .
H32 H 0.085348 0.604014 0.478073 0.097 Uiso 1 1 calc R U . . .
C33 C 0.1037(7) 0.6615(5) 0.3722(4) 0.0593(17) Uani 1 1 d . . . . .
H33 H 0.050811 0.645495 0.355531 0.071 Uiso 1 1 calc R U . . .
C34 C 0.2359(6) 0.7349(5) 0.3507(4) 0.066(2) Uani 1 1 d . . . . .
C35 C 0.2993(6) 0.7901(7) 0.3049(5) 0.070(2) Uani 1 1 d . . . . .
C39 C 0.2521(4) 0.6552(4) 0.2053(3) 0.0412(12) Uani 1 1 d . . . . .
C40 C 0.2978(5) 0.6727(5) 0.1389(3) 0.0467(13) Uani 1 1 d . . . . .
C41 C 0.3933(6) 0.6052(6) 0.1277(5) 0.066(2) Uani 1 1 d . . . . .
H41 H 0.426625 0.617319 0.083567 0.079 Uiso 1 1 calc R U . . .
C42 C 0.4400(6) 0.5214(7) 0.1798(5) 0.079(3) Uani 1 1 d . . . . .
H42 H 0.506206 0.476789 0.171891 0.094 Uiso 1 1 calc R U . . .
C43 C 0.3908(8) 0.5017(7) 0.2436(5) 0.085(3) Uani 1 1 d . . . . .
H43 H 0.419409 0.442434 0.278172 0.102 Uiso 1 1 calc R U . . .
C44 C 0.2985(6) 0.5704(5) 0.2562(4) 0.0624(19) Uani 1 1 d . . . . .
H44 H 0.267092 0.558393 0.300988 0.075 Uiso 1 1 calc R U . . .
C45 C 0.2488(8) 0.7611(6) 0.0775(4) 0.070(2) Uani 1 1 d . . . . .
C49 C -0.3207(4) 0.8480(4) 0.2534(3) 0.0400(12) Uani 1 1 d . . . . .
C50 C -0.4324(5) 0.9058(6) 0.2539(4) 0.0611(17) Uani 1 1 d . . . . .
C51 C -0.4802(7) 0.9035(8) 0.3185(6) 0.082(3) Uani 1 1 d . . . . .
H51 H -0.555409 0.942296 0.318355 0.099 Uiso 1 1 calc R U . . .
C52 C -0.4230(7) 0.8475(7) 0.3821(5) 0.073(2) Uani 1 1 d . . . . .
H52 H -0.457670 0.848621 0.425184 0.087 Uiso 1 1 calc R U . . .
C53 C -0.3139(7) 0.7891(6) 0.3828(4) 0.0643(19) Uani 1 1 d . . . . .
H53 H -0.273404 0.748485 0.426389 0.077 Uiso 1 1 calc R U . . .
C54 C -0.2649(5) 0.7909(4) 0.3192(3) 0.0459(12) Uani 1 1 d . . . . .
H54 H -0.189689 0.751385 0.320167 0.055 Uiso 1 1 calc R U . . .
C55 C -0.5082(6) 0.9664(7) 0.1908(6) 0.078(2) Uani 1 1 d . . . . .
C59 C -0.3162(5) 0.8293(4) 0.1150(3) 0.0434(12) Uani 1 1 d . . . . .
C60 C -0.3166(5) 0.8607(5) 0.0411(3) 0.0485(13) Uani 1 1 d . . . . .
C61 C -0.3736(7) 0.8333(7) 0.0025(4) 0.069(2) Uani 1 1 d . . . . .
H61 H -0.372828 0.852905 -0.047698 0.082 Uiso 1 1 calc R U . . .
C62 C -0.4297(9) 0.7795(8) 0.0358(5) 0.087(3) Uani 1 1 d . . . . .
H62 H -0.470485 0.763953 0.008545 0.104 Uiso 1 1 calc R U . . .
C63 C -0.4288(8) 0.7466(8) 0.1087(5) 0.081(3) Uani 1 1 d . . . . .
H63 H -0.466485 0.707128 0.131666 0.098 Uiso 1 1 calc R U . . .
C64 C -0.3722(6) 0.7721(5) 0.1478(4) 0.0563(16) Uani 1 1 d . . . . .
H64 H -0.371682 0.750054 0.198006 0.068 Uiso 1 1 calc R U . . .
C65 C -0.2601(6) 0.9237(6) 0.0009(3) 0.0589(17) Uani 1 1 d . . . . .
F10 F 0.9837(4) -0.0812(4) 0.3158(3) 0.0720(12) Uani 1 1 d . U . . .
F11 F 0.9048(5) -0.1553(3) 0.3960(3) 0.0775(13) Uani 1 1 d . U . . .
F12 F 0.8129(4) -0.0523(3) 0.3012(2) 0.0634(10) Uani 1 1 d . U . . .
C201 C 0.9147(4) 0.2671(4) 0.3032(3) 0.0394(11) Uani 1 1 d . . . . .
C202 C 0.9674(5) 0.2902(4) 0.3474(3) 0.0472(13) Uani 1 1 d . . . . .
H202 H 0.928871 0.307329 0.385413 0.057 Uiso 1 1 calc R U . . .
C203 C 1.0742(5) 0.2890(5) 0.3374(4) 0.0625(19) Uani 1 1 d D . . . .
C204 C 1.1345(5) 0.2638(6) 0.2837(5) 0.0658(19) Uani 1 1 d . . . . .
H204 H 1.206869 0.264572 0.276403 0.079 Uiso 1 1 calc R U . . .
C205 C 1.0849(5) 0.2370(5) 0.2402(4) 0.0623(18) Uani 1 1 d D . . . .
C206 C 0.9784(5) 0.2396(5) 0.2495(4) 0.0521(14) Uani 1 1 d . . . . .
H206 H 0.946540 0.222245 0.218655 0.063 Uiso 1 1 calc R U . . .
C207 C 1.1237(5) 0.3177(5) 0.3850(4) 0.088(2) Uani 1 1 d D U . . .
C208 C 1.1459(6) 0.2039(5) 0.1818(5) 0.092(3) Uani 1 1 d D U . . .
C209 C 0.8099(4) 0.1609(4) 0.3663(3) 0.0354(10) Uani 1 1 d . . . . .
C210 C 0.8093(4) 0.1367(4) 0.4400(3) 0.0363(10) Uani 1 1 d . . . . .
H210 H 0.793551 0.182979 0.460495 0.044 Uiso 1 1 calc R U . . .
C211 C 0.8313(4) 0.0466(4) 0.4849(3) 0.0418(11) Uani 1 1 d D . . . .
C212 C 0.8580(4) -0.0231(4) 0.4570(3) 0.0418(11) Uani 1 1 d . . . . .
H212 H 0.873543 -0.084378 0.486798 0.050 Uiso 1 1 calc R U . . .
C213 C 0.8613(5) -0.0003(4) 0.3837(3) 0.0413(11) Uani 1 1 d . . . . .
C214 C 0.8378(5) 0.0888(4) 0.3400(3) 0.0403(11) Uani 1 1 d . . . . .
H214 H 0.840705 0.101621 0.290268 0.048 Uiso 1 1 calc R U . . .
C215 C 0.8230(4) 0.0280(3) 0.5632(3) 0.0514(14) Uani 1 1 d D U . . .
C216 C 0.8907(6) -0.0727(4) 0.3503(4) 0.0525(14) Uani 1 1 d . . . . .
C217 C 0.7064(4) 0.3420(4) 0.3469(2) 0.0337(10) Uani 1 1 d . . . . .
C218 C 0.7175(5) 0.4253(4) 0.3329(3) 0.0391(11) Uani 1 1 d . . . . .
H218 H 0.776615 0.435999 0.305637 0.047 Uiso 1 1 calc R U . . .
C219 C 0.6454(5) 0.4926(4) 0.3572(3) 0.0458(12) Uani 1 1 d D . . . .
C220 C 0.5556(5) 0.4811(4) 0.3957(3) 0.0453(12) Uani 1 1 d . . . . .
H220 H 0.505491 0.527446 0.412338 0.054 Uiso 1 1 calc R U . . .
C221 C 0.5424(4) 0.3997(4) 0.4088(3) 0.0395(11) Uani 1 1 d D . . . .
C222 C 0.6161(4) 0.3314(4) 0.3853(3) 0.0341(10) Uani 1 1 d . . . . .
H222 H 0.604794 0.276021 0.395741 0.041 Uiso 1 1 calc R U . . .
C223 C 0.6690(4) 0.5777(4) 0.3449(3) 0.0651(17) Uani 1 1 d D U . . .
C224 C 0.4470(4) 0.3842(3) 0.4501(3) 0.0485(13) Uani 1 1 d D U . . .
C225 C 0.7265(4) 0.2918(4) 0.2370(3) 0.0356(10) Uani 1 1 d . . . . .
C226 C 0.7416(4) 0.3560(4) 0.1763(3) 0.0414(11) Uani 1 1 d . . . . .
H226 H 0.793074 0.382561 0.178560 0.050 Uiso 1 1 calc R U . . .
C227 C 0.6832(4) 0.3826(5) 0.1121(3) 0.0473(13) Uani 1 1 d D . . . .
C228 C 0.6084(6) 0.3453(6) 0.1067(3) 0.0567(16) Uani 1 1 d . . . . .
H228 H 0.569222 0.362916 0.062900 0.068 Uiso 1 1 calc R U . . .
C229 C 0.5920(6) 0.2828(5) 0.1654(3) 0.0639(19) Uani 1 1 d D . . . .
C230 C 0.6496(5) 0.2562(5) 0.2308(3) 0.0498(14) Uani 1 1 d . . . . .
H230 H 0.635259 0.213074 0.271239 0.060 Uiso 1 1 calc R U . . .
C231 C 0.6988(5) 0.4552(5) 0.0492(4) 0.0714(18) Uani 1 1 d D U . . .
C232 C 0.5130(7) 0.2406(5) 0.1619(3) 0.098(3) Uani 1 1 d D U . . .
B200 B 0.7903(5) 0.2642(4) 0.3142(3) 0.0352(11) Uani 1 1 d . . . . .
F1 F 1.0479(7) 0.3867(7) 0.4034(6) 0.112(3) Uani 0.703(13) 1 d D U P A 1
F2 F 1.1999(8) 0.3509(8) 0.3551(5) 0.109(3) Uani 0.703(13) 1 d D U P A 1
F3 F 1.1688(10) 0.2517(6) 0.4451(4) 0.116(3) Uani 0.703(13) 1 d D U P A 1
F4 F 1.2329(7) 0.2252(8) 0.1630(6) 0.090(3) Uani 0.64(2) 1 d D U P B 1
F5 F 1.1846(10) 0.1101(5) 0.2049(7) 0.102(3) Uani 0.64(2) 1 d D U P B 1
F6 F 1.0816(6) 0.2283(11) 0.1247(4) 0.102(3) Uani 0.64(2) 1 d D U P B 1
F7 F 0.8867(7) 0.0526(7) 0.5919(4) 0.069(3) Uani 0.5 1 d D U P C 1
F8 F 0.8367(10) -0.0582(5) 0.5994(4) 0.089(3) Uani 0.5 1 d D U P C 1
F9 F 0.7168(5) 0.0763(6) 0.5761(4) 0.055(2) Uani 0.5 1 d D U P C 1
F13 F 0.7352(10) 0.5920(6) 0.2914(5) 0.072(3) Uani 0.60(2) 1 d D U P D 1
F14 F 0.7273(9) 0.5689(6) 0.4013(5) 0.069(3) Uani 0.60(2) 1 d D U P D 1
F15 F 0.5805(6) 0.6523(4) 0.3334(6) 0.067(2) Uani 0.60(2) 1 d D U P D 1
F16 F 0.3607(6) 0.4615(5) 0.4413(5) 0.084(3) Uani 0.5 1 d D U P E 1
F17 F 0.4733(7) 0.3486(7) 0.5193(3) 0.070(2) Uani 0.5 1 d D U P E 1
F18 F 0.4120(7) 0.3295(7) 0.4340(5) 0.074(2) Uani 0.5 1 d D U P E 1
F19 F 0.8013(6) 0.4533(7) 0.0454(4) 0.096(3) Uani 0.685(11) 1 d D U P F 1
F20 F 0.6690(9) 0.4572(7) -0.0122(3) 0.094(3) Uani 0.685(11) 1 d D U P F 1
F21 F 0.6382(9) 0.5396(4) 0.0517(5) 0.110(3) Uani 0.685(11) 1 d D U P F 1
F22 F 0.4262(8) 0.2993(8) 0.1129(6) 0.106(4) Uani 0.534(12) 1 d D U P G 1
F23 F 0.5576(10) 0.1707(8) 0.1362(8) 0.121(4) Uani 0.534(12) 1 d D U P G 1
F24 F 0.4656(10) 0.2119(10) 0.2205(5) 0.100(3) Uani 0.534(12) 1 d D U P G 1
F1A F 1.2344(7) 0.2885(16) 0.3832(11) 0.110(5) Uani 0.297(13) 1 d D U P A 2
F2A F 1.1045(18) 0.2847(15) 0.4530(4) 0.099(5) Uani 0.297(13) 1 d D U P A 2
F3A F 1.0881(19) 0.4074(7) 0.3688(10) 0.116(5) Uani 0.297(13) 1 d D U P A 2
F4A F 1.1409(18) 0.1289(13) 0.1800(12) 0.108(5) Uani 0.36(2) 1 d D U P B 2
F5A F 1.1046(16) 0.2696(13) 0.1182(4) 0.120(6) Uani 0.36(2) 1 d D U P B 2
F6A F 1.2529(7) 0.1925(16) 0.1854(10) 0.091(5) Uani 0.36(2) 1 d D U P B 2
F7A F 0.7249(6) 0.0371(7) 0.5862(4) 0.071(3) Uani 0.5 1 d D U P C 2
F8A F 0.8566(7) 0.0837(6) 0.5835(4) 0.055(2) Uani 0.5 1 d D U P C 2
F9A F 0.8953(7) -0.0563(5) 0.5997(4) 0.071(3) Uani 0.5 1 d D U P C 2
F13A F 0.5815(9) 0.6406(7) 0.3631(11) 0.083(4) Uani 0.40(2) 1 d D U P D 2
F14A F 0.6768(19) 0.6182(10) 0.2762(4) 0.102(5) Uani 0.40(2) 1 d D U P D 2
F15A F 0.7562(9) 0.5651(7) 0.3801(9) 0.075(4) Uani 0.40(2) 1 d D U P D 2
F16A F 0.4782(7) 0.3063(5) 0.5037(4) 0.081(3) Uani 0.5 1 d D U P E 2
F17A F 0.3735(6) 0.3806(7) 0.4101(4) 0.075(3) Uani 0.5 1 d D U P E 2
F18A F 0.3906(7) 0.4488(6) 0.4766(5) 0.077(3) Uani 0.5 1 d D U P E 2
F19A F 0.6125(12) 0.4977(12) 0.0022(7) 0.104(5) Uani 0.315(11) 1 d D U P F 2
F20A F 0.7186(19) 0.5178(10) 0.0639(7) 0.099(5) Uani 0.315(11) 1 d D U P F 2
F21A F 0.7837(14) 0.4189(10) 0.0131(8) 0.113(6) Uani 0.315(11) 1 d D U P F 2
F22A F 0.5563(10) 0.1484(6) 0.1959(9) 0.118(4) Uani 0.466(12) 1 d D U P G 2
F23A F 0.4225(8) 0.2692(11) 0.1990(8) 0.109(4) Uani 0.466(12) 1 d D U P G 2
F24A F 0.4756(13) 0.2551(11) 0.0989(5) 0.122(4) Uani 0.466(12) 1 d D U P G 2

loop_
_atom_site_aniso_label
_atom_site_aniso_U_11
_atom_site_aniso_U_22
_atom_site_aniso_U_33
_atom_site_aniso_U_23
_atom_site_aniso_U_13
_atom_site_aniso_U_12
Ir1 0.02848(14) 0.03754(15) 0.02334(13) -0.00555(9) 0.00213(8) -0.01839(10)
P2 0.0271(5) 0.0471(7) 0.0289(6) -0.0132(5) -0.0015(4) -0.0127(5)
P3 0.0281(5) 0.0443(7) 0.0278(6) -0.0085(5) 0.0017(4) -0.0219(5)
F36 0.055(2) 0.088(3) 0.094(3) -0.053(3) 0.002(2) -0.031(2)
F37 0.0398(18) 0.115(4) 0.095(3) -0.071(3) 0.0058(19) -0.027(2)
F38 0.055(2) 0.147(5) 0.124(4) -0.084(4) -0.026(3) -0.025(3)
F46 0.077(3) 0.070(3) 0.0382(19) -0.0130(18) 0.0042(17) -0.021(2)
F47 0.149(5) 0.089(4) 0.063(3) -0.019(3) 0.059(3) -0.025(4)
F48 0.093(3) 0.081(3) 0.146(5) -0.048(3) 0.068(3) -0.057(3)
F56 0.0360(18) 0.078(3) 0.076(3) -0.009(2) -0.0058(18) -0.0114(18)
F57 0.055(3) 0.110(4) 0.130(5) -0.042(4) 0.014(3) 0.008(3)
F58 0.060(3) 0.134(5) 0.134(5) -0.024(4) -0.020(3) -0.049(3)
F66 0.055(2) 0.085(3) 0.0447(19) -0.0174(18) 0.0100(15) -0.041(2)
F67 0.078(3) 0.062(3) 0.059(2) 0.007(2) -0.007(2) -0.032(2)
F68 0.102(3) 0.126(4) 0.036(2) -0.020(2) 0.013(2) -0.067(3)
O26 0.0280(16) 0.052(2) 0.049(2) -0.0173(18) 0.0011(14) -0.0231(16)
O27 0.0316(17) 0.0388(19) 0.044(2) -0.0030(16) -0.0057(14) -0.0165(15)
N20 0.0268(19) 0.043(2) 0.032(2) -0.0102(18) 0.0034(15) -0.0208(17)
C4 0.082(4) 0.058(3) 0.055(3) -0.010(3) 0.005(3) -0.037(3)
C5 0.093(4) 0.075(4) 0.075(4) -0.019(3) 0.009(3) -0.047(3)
C6 0.074(3) 0.075(3) 0.067(3) -0.032(3) 0.010(3) -0.035(3)
C7 0.095(6) 0.132(7) 0.125(7) -0.075(6) 0.006(5) -0.043(5)
C8 0.136(8) 0.106(7) 0.129(8) -0.054(6) 0.013(6) -0.070(6)
C9 0.147(8) 0.092(6) 0.101(7) -0.040(6) -0.010(6) -0.022(6)
C21 0.036(2) 0.041(3) 0.032(2) -0.008(2) 0.0027(18) -0.025(2)
C22 0.053(3) 0.061(4) 0.053(3) -0.015(3) 0.005(3) -0.042(3)
C23 0.066(4) 0.049(3) 0.063(4) -0.006(3) 0.000(3) -0.040(3)
C24 0.054(3) 0.044(3) 0.053(3) -0.005(3) -0.007(3) -0.024(3)
C25 0.034(2) 0.042(3) 0.036(3) -0.005(2) -0.0035(19) -0.020(2)
C28 0.045(3) 0.052(3) 0.031(3) -0.019(2) -0.004(2) 0.001(2)
C30 0.085(5) 0.073(5) 0.050(4) -0.029(4) -0.036(4) 0.013(4)
C31 0.121(8) 0.077(6) 0.047(4) -0.027(4) -0.038(5) 0.009(5)
C32 0.104(7) 0.064(5) 0.040(4) -0.010(3) 0.001(4) -0.001(4)
C33 0.078(4) 0.046(3) 0.041(3) -0.011(3) -0.001(3) -0.011(3)
C34 0.063(4) 0.062(4) 0.062(4) -0.039(4) -0.035(3) 0.012(3)
C35 0.041(3) 0.105(6) 0.091(6) -0.068(5) -0.005(3) -0.022(4)
C39 0.029(2) 0.059(3) 0.040(3) -0.024(3) -0.005(2) -0.014(2)
C40 0.041(3) 0.065(4) 0.053(3) -0.035(3) 0.013(2) -0.030(3)
C41 0.049(4) 0.097(6) 0.072(5) -0.056(5) 0.018(3) -0.029(4)
C42 0.048(4) 0.103(7) 0.081(6) -0.063(5) -0.007(4) 0.006(4)
C43 0.077(5) 0.087(6) 0.061(5) -0.042(5) -0.027(4) 0.020(5)
C44 0.059(4) 0.070(4) 0.043(3) -0.026(3) -0.012(3) 0.001(3)
C45 0.090(6) 0.070(5) 0.054(4) -0.022(4) 0.041(4) -0.043(4)
C49 0.042(3) 0.059(3) 0.037(3) -0.020(2) 0.011(2) -0.037(3)
C50 0.042(3) 0.083(5) 0.069(5) -0.036(4) 0.017(3) -0.028(3)
C51 0.059(4) 0.110(7) 0.089(7) -0.048(6) 0.035(4) -0.037(5)
C52 0.085(5) 0.101(6) 0.077(5) -0.061(5) 0.050(5) -0.063(5)
C53 0.092(5) 0.081(5) 0.045(4) -0.029(3) 0.028(3) -0.058(4)
C54 0.055(3) 0.052(3) 0.039(3) -0.015(3) 0.013(2) -0.031(3)
C55 0.036(3) 0.093(6) 0.103(7) -0.030(5) 0.011(4) -0.025(4)
C59 0.039(3) 0.062(3) 0.036(3) -0.013(3) -0.004(2) -0.028(3)
C60 0.049(3) 0.062(4) 0.036(3) -0.011(3) -0.007(2) -0.026(3)
C61 0.083(5) 0.098(6) 0.041(3) -0.023(4) -0.008(3) -0.050(5)
C62 0.113(7) 0.123(8) 0.058(5) -0.020(5) -0.017(5) -0.086(7)
C63 0.100(6) 0.121(8) 0.058(4) -0.018(5) -0.009(4) -0.086(6)
C64 0.058(4) 0.083(5) 0.042(3) -0.013(3) -0.001(3) -0.049(4)
C65 0.057(4) 0.085(5) 0.035(3) -0.011(3) 0.002(3) -0.036(4)
F10 0.065(2) 0.090(3) 0.088(3) -0.067(3) 0.024(2) -0.029(2)
F11 0.125(4) 0.048(2) 0.063(3) -0.024(2) -0.001(2) -0.031(2)
F12 0.080(3) 0.061(2) 0.069(3) -0.036(2) -0.006(2) -0.034(2)
C201 0.040(3) 0.038(3) 0.041(3) -0.012(2) -0.002(2) -0.017(2)
C202 0.046(3) 0.055(3) 0.046(3) -0.011(3) -0.005(2) -0.028(3)
C203 0.051(4) 0.073(5) 0.067(4) -0.012(4) -0.017(3) -0.034(3)
C204 0.037(3) 0.074(5) 0.087(5) -0.021(4) 0.002(3) -0.027(3)
C205 0.038(3) 0.071(5) 0.080(5) -0.032(4) 0.008(3) -0.019(3)
C206 0.039(3) 0.061(4) 0.063(4) -0.031(3) 0.007(3) -0.018(3)
C207 0.083(4) 0.111(4) 0.091(4) -0.029(4) -0.018(3) -0.057(3)
C208 0.063(4) 0.112(5) 0.099(4) -0.043(4) 0.023(3) -0.028(3)
C209 0.032(2) 0.046(3) 0.036(3) -0.020(2) 0.0016(18) -0.018(2)
C210 0.036(2) 0.042(3) 0.034(3) -0.016(2) -0.0002(19) -0.015(2)
C211 0.038(3) 0.047(3) 0.041(3) -0.017(2) 0.001(2) -0.015(2)
C212 0.041(3) 0.042(3) 0.043(3) -0.017(2) 0.003(2) -0.015(2)
C213 0.045(3) 0.044(3) 0.046(3) -0.023(2) 0.003(2) -0.022(2)
C214 0.044(3) 0.049(3) 0.036(3) -0.019(2) 0.007(2) -0.022(2)
C215 0.059(3) 0.054(3) 0.039(3) -0.014(2) 0.001(2) -0.019(2)
C216 0.066(4) 0.046(3) 0.058(4) -0.024(3) 0.004(3) -0.028(3)
C217 0.037(2) 0.046(3) 0.023(2) -0.013(2) -0.0014(17) -0.019(2)
C218 0.054(3) 0.040(3) 0.026(2) -0.009(2) 0.004(2) -0.022(2)
C219 0.064(4) 0.041(3) 0.033(3) -0.011(2) 0.004(2) -0.022(3)
C220 0.061(3) 0.040(3) 0.028(2) -0.012(2) 0.001(2) -0.012(3)
C221 0.039(3) 0.049(3) 0.027(2) -0.010(2) -0.0015(19) -0.016(2)
C222 0.036(2) 0.040(3) 0.032(2) -0.014(2) -0.0024(19) -0.018(2)
C223 0.086(4) 0.043(3) 0.063(3) -0.016(2) 0.023(3) -0.026(3)
C224 0.044(3) 0.062(3) 0.043(3) -0.022(2) 0.005(2) -0.020(2)
C225 0.031(2) 0.050(3) 0.034(3) -0.023(2) 0.0058(19) -0.017(2)
C226 0.038(3) 0.056(3) 0.036(3) -0.020(2) 0.007(2) -0.021(2)
C227 0.044(3) 0.065(4) 0.034(3) -0.024(3) 0.008(2) -0.016(3)
C228 0.057(3) 0.088(5) 0.034(3) -0.029(3) -0.002(2) -0.028(3)
C229 0.068(4) 0.098(6) 0.049(4) -0.033(4) -0.005(3) -0.047(4)
C230 0.061(3) 0.069(4) 0.035(3) -0.019(3) 0.000(2) -0.038(3)
C231 0.078(4) 0.088(4) 0.048(3) -0.017(3) 0.005(3) -0.037(3)
C232 0.107(4) 0.119(5) 0.098(5) -0.040(4) -0.017(4) -0.066(4)
B200 0.034(3) 0.051(3) 0.032(3) -0.021(2) 0.005(2) -0.022(2)
F1 0.122(6) 0.141(6) 0.127(6) -0.069(5) -0.016(5) -0.079(5)
F2 0.099(5) 0.145(7) 0.117(6) -0.029(5) -0.014(4) -0.092(5)
F3 0.125(6) 0.135(6) 0.088(5) -0.019(5) -0.051(5) -0.054(5)
F4 0.057(4) 0.109(6) 0.104(6) -0.033(5) 0.033(4) -0.038(4)
F5 0.078(5) 0.113(6) 0.128(7) -0.060(5) 0.024(5) -0.037(4)
F6 0.073(4) 0.163(7) 0.078(5) -0.063(5) 0.029(4) -0.040(5)
F7 0.050(5) 0.101(7) 0.045(4) -0.023(4) -0.016(3) -0.017(5)
F8 0.121(7) 0.068(5) 0.056(5) -0.011(4) 0.014(5) -0.023(5)
F9 0.060(4) 0.069(5) 0.038(4) -0.015(4) 0.017(3) -0.034(4)
F13 0.086(6) 0.037(4) 0.085(5) -0.014(3) 0.045(4) -0.030(4)
F14 0.079(5) 0.066(4) 0.085(5) -0.027(4) 0.018(4) -0.052(4)
F15 0.080(4) 0.038(3) 0.073(6) -0.011(3) 0.004(4) -0.019(3)
F16 0.049(4) 0.090(6) 0.074(6) -0.015(5) 0.018(4) 0.001(4)
F17 0.068(4) 0.097(6) 0.042(4) -0.012(4) 0.009(3) -0.039(4)
F18 0.059(5) 0.099(6) 0.087(6) -0.050(5) 0.022(4) -0.043(4)
F19 0.083(4) 0.129(6) 0.062(4) 0.010(4) 0.009(3) -0.064(4)
F20 0.133(6) 0.118(6) 0.039(3) -0.018(3) -0.007(4) -0.063(5)
F21 0.127(6) 0.081(5) 0.094(5) -0.011(4) 0.039(5) -0.030(4)
F22 0.088(6) 0.141(7) 0.115(6) -0.045(6) -0.031(5) -0.062(5)
F23 0.132(7) 0.118(6) 0.158(8) -0.072(6) -0.009(6) -0.069(5)
F24 0.093(6) 0.144(7) 0.092(6) -0.031(5) -0.012(5) -0.079(5)
F1A 0.087(7) 0.136(9) 0.121(9) -0.029(7) -0.024(6) -0.065(7)
F2A 0.097(8) 0.128(8) 0.093(8) -0.031(7) -0.029(6) -0.066(7)
F3A 0.135(9) 0.121(8) 0.119(9) -0.046(7) -0.022(7) -0.066(7)
F4A 0.097(8) 0.136(8) 0.111(8) -0.068(6) 0.022(7) -0.045(6)
F5A 0.095(8) 0.143(9) 0.103(8) -0.039(7) 0.043(7) -0.035(7)
F6A 0.059(6) 0.092(8) 0.114(8) -0.036(6) 0.034(6) -0.026(5)
F7A 0.074(5) 0.098(7) 0.048(5) -0.015(5) 0.014(4) -0.049(4)
F8A 0.061(5) 0.060(5) 0.039(4) -0.020(3) -0.008(3) -0.013(4)
F9A 0.083(5) 0.064(5) 0.041(4) -0.009(3) -0.012(4) -0.007(4)
F13A 0.109(7) 0.046(5) 0.089(8) -0.028(5) -0.002(6) -0.017(5)
F14A 0.129(8) 0.061(6) 0.080(7) 0.001(5) 0.024(6) -0.025(6)
F15A 0.076(6) 0.059(5) 0.105(7) -0.028(5) 0.032(6) -0.047(5)
F16A 0.063(4) 0.074(5) 0.070(5) 0.004(4) 0.031(4) -0.018(4)
F17A 0.061(5) 0.103(6) 0.076(5) -0.021(5) 0.006(4) -0.056(4)
F18A 0.067(5) 0.089(5) 0.088(6) -0.050(5) 0.031(4) -0.030(4)
F19A 0.101(8) 0.105(8) 0.076(8) -0.004(7) -0.005(7) -0.029(7)
F20A 0.120(8) 0.101(8) 0.078(7) -0.014(6) 0.004(7) -0.059(7)
F21A 0.111(8) 0.122(8) 0.083(8) -0.017(7) 0.029(7) -0.039(7)
F22A 0.131(7) 0.124(7) 0.146(8) -0.055(6) -0.013(6) -0.085(6)
F23A 0.077(6) 0.142(8) 0.130(8) -0.035(6) -0.014(5) -0.068(6)
F24A 0.145(8) 0.150(8) 0.115(7) -0.059(6) -0.037(6) -0.081(6)

loop_
_atom_type_symbol
_atom_type_description
_atom_type_scat_dispersion_real
_atom_type_scat_dispersion_imag
_atom_type_scat_source
C C 0.0181 0.0091 'International Tables Vol C Tables 4.2.6.8 and 6.1.1.4'
H H 0.0000 0.0000 'International Tables Vol C Tables 4.2.6.8 and 6.1.1.4'
B B 0.0090 0.0039 'International Tables Vol C Tables 4.2.6.8 and 6.1.1.4'
F F 0.0727 0.0534 'International Tables Vol C Tables 4.2.6.8 and 6.1.1.4'
Ir Ir -4.7710 6.5667 'International Tables Vol C Tables 4.2.6.8 and 6.1.1.4'
N N 0.0311 0.0180 'International Tables Vol C Tables 4.2.6.8 and 6.1.1.4'
O O 0.0492 0.0322 'International Tables Vol C Tables 4.2.6.8 and 6.1.1.4'
P P 0.2955 0.4335 'International Tables Vol C Tables 4.2.6.8 and 6.1.1.4'

loop_
_exptl_crystal_face_index_h
_exptl_crystal_face_index_k
_exptl_crystal_face_index_l
_exptl_crystal_face_perp_dist
8 5 2 0.2064
0 10 5 0.0344
-8 -5 -2 0.2004
0 -10 -5 0.0374
8 5 1 0.2030
1 0 12 0.0574
-8 -5 0 0.2063
0 0 -12 0.0447

loop_
_geom_angle_atom_site_label_1
_geom_angle_atom_site_label_2
_geom_angle_atom_site_label_3
_geom_angle
_geom_angle_site_symmetry_1
_geom_angle_site_symmetry_3
_geom_angle_publ_flag
P2 Ir1 P3 156.46(5) . . ?
N20 Ir1 P2 79.28(12) . . ?
N20 Ir1 P3 79.53(11) . . ?
N20 Ir1 C4 167.3(2) . . ?
N20 Ir1 C5 158.3(3) . . ?
C4 Ir1 P2 92.2(2) . . ?
C4 Ir1 P3 106.8(2) . . ?
C4 Ir1 C5 34.4(3) . . ?
C5 Ir1 P2 111.8(3) . . ?
C5 Ir1 P3 91.6(3) . . ?
O26 P2 Ir1 102.73(13) . . ?
O26 P2 C28 102.3(3) . . ?
O26 P2 C39 102.4(2) . . ?
C28 P2 Ir1 116.6(2) . . ?
C28 P2 C39 102.8(2) . . ?
C39 P2 Ir1 126.56(17) . . ?
O27 P3 Ir1 102.99(13) . . ?
O27 P3 C49 101.4(2) . . ?
O27 P3 C59 104.9(2) . . ?
C49 P3 Ir1 116.61(19) . . ?
C49 P3 C59 105.7(2) . . ?
C59 P3 Ir1 122.4(2) . . ?
C21 O26 P2 118.6(3) . . ?
C25 O27 P3 118.9(3) . . ?
C21 N20 Ir1 121.5(4) . . ?
C21 N20 C25 116.7(4) . . ?
C25 N20 Ir1 121.8(3) . . ?
Ir1 C4 H4A 116.2 . . ?
Ir1 C4 H4B 116.2 . . ?
H4A C4 H4B 113.2 . . ?
C5 C4 Ir1 73.2(5) . . ?
C5 C4 H4A 116.2 . . ?
C5 C4 H4B 116.2 . . ?
Ir1 C5 H5 109.3 . . ?
C4 C5 Ir1 72.4(5) . . ?
C4 C5 H5 109.3 . . ?
C4 C5 C6 130.6(10) . . ?
C6 C5 Ir1 120.5(6) . . ?
C6 C5 H5 109.3 . . ?
C7 C6 C5 115.1(8) . . ?
C7 C6 C8 105.6(10) . . ?
C7 C6 C9 116.7(10) . . ?
C8 C6 C5 103.8(8) . . ?
C9 C6 C5 108.8(8) . . ?
C9 C6 C8 105.5(10) . . ?
C6 C7 H7A 109.5 . . ?
C6 C7 H7B 109.5 . . ?
C6 C7 H7C 109.5 . . ?
H7A C7 H7B 109.5 . . ?
H7A C7 H7C 109.5 . . ?
H7B C7 H7C 109.5 . . ?
C6 C8 H8A 109.5 . . ?
C6 C8 H8B 109.5 . . ?
C6 C8 H8C 109.5 . . ?
H8A C8 H8B 109.5 . . ?
H8A C8 H8C 109.5 . . ?
H8B C8 H8C 109.5 . . ?
C6 C9 H9A 109.5 . . ?
C6 C9 H9B 109.5 . . ?
C6 C9 H9C 109.5 . . ?
H9A C9 H9B 109.5 . . ?
H9A C9 H9C 109.5 . . ?
H9B C9 H9C 109.5 . . ?
O26 C21 N20 116.7(4) . . ?
O26 C21 C22 119.5(4) . . ?
N20 C21 C22 123.8(5) . . ?
C21 C22 H22 121.5 . . ?
C21 C22 C23 117.1(5) . . ?
C23 C22 H22 121.5 . . ?
C22 C23 H23 119.4 . . ?
C22 C23 C24 121.3(6) . . ?
C24 C23 H23 119.4 . . ?
C23 C24 H24 121.1 . . ?
C25 C24 C23 117.8(6) . . ?
C25 C24 H24 121.1 . . ?
O27 C25 N20 116.6(4) . . ?
O27 C25 C24 120.2(5) . . ?
N20 C25 C24 123.2(5) . . ?
C33 C28 P2 115.3(5) . . ?
C33 C28 C34 117.9(6) . . ?
C34 C28 P2 126.8(6) . . ?
C31 C30 H30 119.4 . . ?
C31 C30 C34 121.2(9) . . ?
C34 C30 H30 119.4 . . ?
C30 C31 H31 119.5 . . ?
C32 C31 C30 120.9(7) . . ?
C32 C31 H31 119.5 . . ?
C31 C32 H32 120.3 . . ?
C31 C32 C33 119.5(10) . . ?
C33 C32 H32 120.3 . . ?
C28 C33 C32 121.2(8) . . ?
C28 C33 H33 119.4 . . ?
C32 C33 H33 119.4 . . ?
C28 C34 C35 124.4(6) . . ?
C30 C34 C28 119.2(9) . . ?
C30 C34 C35 116.3(8) . . ?
F36 C35 F37 108.0(8) . . ?
F36 C35 F38 106.5(7) . . ?
F36 C35 C34 111.9(6) . . ?
F37 C35 C34 112.4(7) . . ?
F38 C35 F37 106.3(6) . . ?
F38 C35 C34 111.4(8) . . ?
C40 C39 P2 126.7(5) . . ?
C44 C39 P2 113.9(5) . . ?
C44 C39 C40 119.3(6) . . ?
C39 C40 C45 123.7(6) . . ?
C41 C40 C39 119.0(7) . . ?
C41 C40 C45 117.3(6) . . ?
C40 C41 H41 119.6 . . ?
C42 C41 C40 120.8(7) . . ?
C42 C41 H41 119.6 . . ?
C41 C42 H42 119.8 . . ?
C41 C42 C43 120.3(7) . . ?
C43 C42 H42 119.8 . . ?
C42 C43 H43 120.5 . . ?
C42 C43 C44 118.9(9) . . ?
C44 C43 H43 120.5 . . ?
C39 C44 C43 121.4(8) . . ?
C39 C44 H44 119.3 . . ?
C43 C44 H44 119.3 . . ?
F46 C45 F47 107.6(8) . . ?
F46 C45 F48 108.1(7) . . ?
F46 C45 C40 113.4(5) . . ?
F47 C45 F48 106.4(6) . . ?
F47 C45 C40 110.6(7) . . ?
F48 C45 C40 110.5(8) . . ?
C50 C49 P3 128.3(5) . . ?
C54 C49 P3 114.6(4) . . ?
C54 C49 C50 117.0(6) . . ?
C49 C50 C55 125.7(7) . . ?
C51 C50 C49 119.2(8) . . ?
C51 C50 C55 115.0(7) . . ?
C50 C51 H51 118.7 . . ?
C52 C51 C50 122.6(8) . . ?
C52 C51 H51 118.7 . . ?
C51 C52 H52 120.4 . . ?
C51 C52 C53 119.2(7) . . ?
C53 C52 H52 120.4 . . ?
C52 C53 H53 120.5 . . ?
C54 C53 C52 119.0(8) . . ?
C54 C53 H53 120.5 . . ?
C49 C54 H54 118.5 . . ?
C53 C54 C49 123.1(7) . . ?
C53 C54 H54 118.5 . . ?
F56 C55 F58 105.7(9) . . ?
F56 C55 C50 115.1(6) . . ?
F57 C55 F56 104.3(8) . . ?
F57 C55 F58 105.4(7) . . ?
F57 C55 C50 113.1(9) . . ?
F58 C55 C50 112.3(8) . . ?
C60 C59 P3 127.9(4) . . ?
C64 C59 P3 112.6(4) . . ?
C64 C59 C60 119.0(5) . . ?
C59 C60 C61 118.8(6) . . ?
C59 C60 C65 122.9(5) . . ?
C61 C60 C65 118.3(6) . . ?
C60 C61 H61 119.6 . . ?
C62 C61 C60 120.8(7) . . ?
C62 C61 H61 119.6 . . ?
C61 C62 H62 119.4 . . ?
C61 C62 C63 121.2(7) . . ?
C63 C62 H62 119.4 . . ?
C62 C63 H63 120.5 . . ?
C62 C63 C64 118.9(7) . . ?
C64 C63 H63 120.5 . . ?
C59 C64 H64 119.4 . . ?
C63 C64 C59 121.2(7) . . ?
C63 C64 H64 119.4 . . ?
F66 C65 C60 113.0(6) . . ?
F67 C65 F66 106.9(6) . . ?
F67 C65 F68 106.3(6) . . ?
F67 C65 C60 112.4(6) . . ?
F68 C65 F66 106.2(6) . . ?
F68 C65 C60 111.7(6) . . ?
C202 C201 C206 115.7(5) . . ?
C202 C201 B200 124.0(5) . . ?
C206 C201 B200 120.2(5) . . ?
C201 C202 H202 119.0 . . ?
C203 C202 C201 122.0(7) . . ?
C203 C202 H202 119.0 . . ?
C202 C203 C207 119.1(6) . . ?
C204 C203 C202 121.6(6) . . ?
C204 C203 C207 119.3(5) . . ?
C203 C204 H204 121.3 . . ?
C203 C204 C205 117.5(6) . . ?
C205 C204 H204 121.3 . . ?
C204 C205 C208 121.8(5) . . ?
C206 C205 C204 120.7(7) . . ?
C206 C205 C208 117.5(6) . . ?
C201 C206 H206 118.8 . . ?
C205 C206 C201 122.5(6) . . ?
C205 C206 H206 118.8 . . ?
F1 C207 C203 112.4(5) . . ?
F2 C207 C203 113.4(6) . . ?
F2 C207 F1 103.5(6) . . ?
F3 C207 C203 113.4(6) . . ?
F3 C207 F1 105.7(7) . . ?
F3 C207 F2 107.7(6) . . ?
F1A C207 C203 111.9(7) . . ?
F2A C207 C203 113.6(6) . . ?
F2A C207 F1A 105.1(7) . . ?
F3A C207 C203 113.7(7) . . ?
F3A C207 F1A 105.8(7) . . ?
F3A C207 F2A 106.0(7) . . ?
F4 C208 C205 114.5(7) . . ?
F4 C208 F5 105.9(7) . . ?
F4 C208 F6 109.5(7) . . ?
F5 C208 C205 109.0(6) . . ?
F6 C208 C205 114.0(6) . . ?
F6 C208 F5 103.0(7) . . ?
F4A C208 C205 115.4(7) . . ?
F4A C208 F5A 107.6(8) . . ?
F4A C208 F6A 108.4(8) . . ?
F5A C208 C205 109.4(7) . . ?
F6A C208 C205 110.9(7) . . ?
F6A C208 F5A 104.7(7) . . ?
C210 C209 B200 122.6(4) . . ?
C214 C209 C210 115.6(5) . . ?
C214 C209 B200 121.5(5) . . ?
C209 C210 H210 118.8 . . ?
C209 C210 C211 122.4(5) . . ?
C211 C210 H210 118.8 . . ?
C210 C211 C215 118.6(4) . . ?
C212 C211 C210 120.3(5) . . ?
C212 C211 C215 121.0(5) . . ?
C211 C212 H212 121.1 . . ?
C211 C212 C213 117.8(5) . . ?
C213 C212 H212 121.1 . . ?
C212 C213 C216 120.3(6) . . ?
C214 C213 C212 121.4(5) . . ?
C214 C213 C216 118.3(5) . . ?
C209 C214 H214 118.8 . . ?
C213 C214 C209 122.4(5) . . ?
C213 C214 H214 118.8 . . ?
F7 C215 C211 115.2(6) . . ?
F7 C215 F8 109.9(6) . . ?
F7 C215 F9 105.4(5) . . ?
F8 C215 C211 112.9(5) . . ?
F8 C215 F9 103.3(6) . . ?
F9 C215 C211 109.2(5) . . ?
F7A C215 C211 115.5(5) . . ?
F7A C215 F8A 107.0(6) . . ?
F7A C215 F9A 108.8(6) . . ?
F8A C215 C211 110.8(5) . . ?
F9A C215 C211 110.6(5) . . ?
F9A C215 F8A 103.3(5) . . ?
F10 C216 F12 104.8(6) . . ?
F10 C216 C213 112.4(5) . . ?
F11 C216 F10 106.6(6) . . ?
F11 C216 F12 106.9(5) . . ?
F11 C216 C213 114.0(6) . . ?
F12 C216 C213 111.5(6) . . ?
C218 C217 C222 116.2(5) . . ?
C218 C217 B200 121.3(5) . . ?
C222 C217 B200 122.3(4) . . ?
C217 C218 H218 118.9 . . ?
C219 C218 C217 122.2(5) . . ?
C219 C218 H218 118.9 . . ?
C218 C219 C220 121.0(5) . . ?
C218 C219 C223 118.8(5) . . ?
C220 C219 C223 120.0(5) . . ?
C219 C220 H220 121.4 . . ?
C221 C220 C219 117.2(5) . . ?
C221 C220 H220 121.4 . . ?
C220 C221 C222 121.6(5) . . ?
C220 C221 C224 119.2(5) . . ?
C222 C221 C224 119.2(4) . . ?
C217 C222 H222 119.2 . . ?
C221 C222 C217 121.6(5) . . ?
C221 C222 H222 119.2 . . ?
F13 C223 C219 112.7(5) . . ?
F13 C223 F14 103.4(6) . . ?
F14 C223 C219 110.6(5) . . ?
F15 C223 C219 114.3(6) . . ?
F15 C223 F13 107.9(5) . . ?
F15 C223 F14 107.1(6) . . ?
F13A C223 C219 109.8(6) . . ?
F14A C223 C219 110.8(6) . . ?
F14A C223 F13A 104.4(6) . . ?
F15A C223 C219 114.9(6) . . ?
F15A C223 F13A 107.1(6) . . ?
F15A C223 F14A 109.4(7) . . ?
F16 C224 C221 111.8(5) . . ?
F16 C224 F17 105.1(5) . . ?
F17 C224 C221 111.5(5) . . ?
F18 C224 C221 113.8(5) . . ?
F18 C224 F16 107.1(6) . . ?
F18 C224 F17 106.9(6) . . ?
F16A C224 C221 112.9(5) . . ?
F16A C224 F17A 105.8(6) . . ?
F17A C224 C221 111.6(5) . . ?
F18A C224 C221 113.8(5) . . ?
F18A C224 F16A 106.6(6) . . ?
F18A C224 F17A 105.6(5) . . ?
C226 C225 B200 121.9(5) . . ?
C230 C225 C226 116.5(5) . . ?
C230 C225 B200 121.5(5) . . ?
C225 C226 H226 119.1 . . ?
C225 C226 C227 121.8(5) . . ?
C227 C226 H226 119.1 . . ?
C226 C227 C231 119.6(5) . . ?
C228 C227 C226 120.8(6) . . ?
C228 C227 C231 119.5(5) . . ?
C227 C228 H228 120.8 . . ?
C229 C228 C227 118.3(5) . . ?
C229 C228 H228 120.8 . . ?
C228 C229 C230 121.3(6) . . ?
C228 C229 C232 120.2(5) . . ?
C230 C229 C232 118.5(6) . . ?
C225 C230 C229 121.2(6) . . ?
C225 C230 H230 119.4 . . ?
C229 C230 H230 119.4 . . ?
F19 C231 C227 113.9(5) . . ?
F19 C231 F21 102.9(6) . . ?
F20 C231 C227 115.3(6) . . ?
F20 C231 F19 107.4(6) . . ?
F20 C231 F21 104.7(6) . . ?
F21 C231 C227 111.5(5) . . ?
F19A C231 C227 112.7(7) . . ?
F19A C231 F21A 104.1(7) . . ?
F20A C231 C227 114.8(7) . . ?
F20A C231 F19A 107.1(7) . . ?
F20A C231 F21A 106.5(7) . . ?
F21A C231 C227 110.8(7) . . ?
F22 C232 C229 111.8(6) . . ?
F23 C232 C229 112.6(6) . . ?
F23 C232 F22 101.2(6) . . ?
F24 C232 C229 117.3(6) . . ?
F24 C232 F22 104.7(7) . . ?
F24 C232 F23 107.7(7) . . ?
F22A C232 C229 111.6(6) . . ?
F23A C232 C229 110.6(6) . . ?
F23A C232 F22A 102.9(7) . . ?
F24A C232 C229 116.5(7) . . ?
F24A C232 F22A 107.5(7) . . ?
F24A C232 F23A 106.6(7) . . ?
C201 B200 C217 112.9(4) . . ?
C201 B200 C225 110.7(4) . . ?
C209 B200 C201 105.2(4) . . ?
C209 B200 C217 112.1(4) . . ?
C209 B200 C225 113.2(4) . . ?
C217 B200 C225 103.0(4) . . ?

loop_
_geom_bond_atom_site_label_1
_geom_bond_atom_site_label_2
_geom_bond_distance
_geom_bond_site_symmetry_2
_geom_bond_publ_flag
Ir1 P2 2.2657(11) . ?
Ir1 P3 2.2704(12) . ?
Ir1 N20 2.058(4) . ?
Ir1 C4 2.203(8) . ?
Ir1 C5 2.213(9) . ?
P2 O26 1.650(4) . ?
P2 C28 1.816(6) . ?
P2 C39 1.830(6) . ?
P3 O27 1.654(4) . ?
P3 C49 1.821(5) . ?
P3 C59 1.822(5) . ?
F36 C35 1.334(11) . ?
F37 C35 1.337(9) . ?
F38 C35 1.337(7) . ?
F46 C45 1.323(10) . ?
F47 C45 1.337(9) . ?
F48 C45 1.348(10) . ?
F56 C55 1.346(11) . ?
F57 C55 1.335(11) . ?
F58 C55 1.348(11) . ?
F66 C65 1.348(8) . ?
F67 C65 1.329(10) . ?
F68 C65 1.347(8) . ?
O26 C21 1.349(7) . ?
O27 C25 1.355(6) . ?
N20 C21 1.352(6) . ?
N20 C25 1.359(7) . ?
C4 H4A 0.9900 . ?
C4 H4B 0.9900 . ?
C4 C5 1.304(12) . ?
C5 H5 1.0000 . ?
C5 C6 1.556(13) . ?
C6 C7 1.447(14) . ?
C6 C8 1.554(13) . ?
C6 C9 1.469(15) . ?
C7 H7A 0.9800 . ?
C7 H7B 0.9800 . ?
C7 H7C 0.9800 . ?
C8 H8A 0.9800 . ?
C8 H8B 0.9800 . ?
C8 H8C 0.9800 . ?
C9 H9A 0.9800 . ?
C9 H9B 0.9800 . ?
C9 H9C 0.9800 . ?
C21 C22 1.372(8) . ?
C22 H22 0.9500 . ?
C22 C23 1.373(10) . ?
C23 H23 0.9500 . ?
C23 C24 1.380(9) . ?
C24 H24 0.9500 . ?
C24 C25 1.362(8) . ?
C28 C33 1.386(10) . ?
C28 C34 1.434(10) . ?
C30 H30 0.9500 . ?
C30 C31 1.374(16) . ?
C30 C34 1.378(10) . ?
C31 H31 0.9500 . ?
C31 C32 1.358(16) . ?
C32 H32 0.9500 . ?
C32 C33 1.406(10) . ?
C33 H33 0.9500 . ?
C34 C35 1.511(14) . ?
C39 C40 1.404(9) . ?
C39 C44 1.377(10) . ?
C40 C41 1.396(10) . ?
C40 C45 1.514(11) . ?
C41 H41 0.9500 . ?
C41 C42 1.377(14) . ?
C42 H42 0.9500 . ?
C42 C43 1.383(15) . ?
C43 H43 0.9500 . ?
C43 C44 1.395(10) . ?
C44 H44 0.9500 . ?
C49 C50 1.413(9) . ?
C49 C54 1.398(9) . ?
C50 C51 1.392(12) . ?
C50 C55 1.475(13) . ?
C51 H51 0.9500 . ?
C51 C52 1.368(14) . ?
C52 H52 0.9500 . ?
C52 C53 1.387(13) . ?
C53 H53 0.9500 . ?
C53 C54 1.383(9) . ?
C54 H54 0.9500 . ?
C59 C60 1.398(8) . ?
C59 C64 1.388(8) . ?
C60 C61 1.403(9) . ?
C60 C65 1.497(9) . ?
C61 H61 0.9500 . ?
C61 C62 1.350(12) . ?
C62 H62 0.9500 . ?
C62 C63 1.379(12) . ?
C63 H63 0.9500 . ?
C63 C64 1.382(9) . ?
C64 H64 0.9500 . ?
F10 C216 1.334(8) . ?
F11 C216 1.332(8) . ?
F12 C216 1.337(8) . ?
C201 C202 1.395(8) . ?
C201 C206 1.407(9) . ?
C201 B200 1.640(7) . ?
C202 H202 0.9500 . ?
C202 C203 1.387(9) . ?
C203 C204 1.375(12) . ?
C203 C207 1.490(10) . ?
C204 H204 0.9500 . ?
C204 C205 1.405(11) . ?
C205 C206 1.375(9) . ?
C205 C208 1.512(13) . ?
C206 H206 0.9500 . ?
C207 F1 1.353(8) . ?
C207 F2 1.330(7) . ?
C207 F3 1.318(7) . ?
C207 F1A 1.341(8) . ?
C207 F2A 1.334(8) . ?
C207 F3A 1.326(8) . ?
C208 F4 1.310(7) . ?
C208 F5 1.376(8) . ?
C208 F6 1.327(8) . ?
C208 F4A 1.303(8) . ?
C208 F5A 1.356(8) . ?
C208 F6A 1.341(8) . ?
C209 C210 1.399(7) . ?
C209 C214 1.398(7) . ?
C209 B200 1.628(8) . ?
C210 H210 0.9500 . ?
C210 C211 1.405(8) . ?
C211 C212 1.387(8) . ?
C211 C215 1.501(8) . ?
C212 H212 0.9500 . ?
C212 C213 1.392(8) . ?
C213 C214 1.382(8) . ?
C213 C216 1.500(8) . ?
C214 H214 0.9500 . ?
C215 F7 1.304(7) . ?
C215 F8 1.330(7) . ?
C215 F9 1.372(6) . ?
C215 F7A 1.298(7) . ?
C215 F8A 1.357(6) . ?
C215 F9A 1.350(6) . ?
C217 C218 1.394(8) . ?
C217 C222 1.395(7) . ?
C217 B200 1.653(8) . ?
C218 H218 0.9500 . ?
C218 C219 1.381(8) . ?
C219 C220 1.395(9) . ?
C219 C223 1.514(9) . ?
C220 H220 0.9500 . ?
C220 C221 1.380(8) . ?
C221 C222 1.389(7) . ?
C221 C224 1.501(8) . ?
C222 H222 0.9500 . ?
C223 F13 1.343(6) . ?
C223 F14 1.349(7) . ?
C223 F15 1.305(6) . ?
C223 F13A 1.355(7) . ?
C223 F14A 1.333(7) . ?
C223 F15A 1.296(7) . ?
C224 F16 1.324(6) . ?
C224 F17 1.327(6) . ?
C224 F18 1.308(6) . ?
C224 F16A 1.320(6) . ?
C224 F17A 1.331(6) . ?
C224 F18A 1.317(6) . ?
C225 C226 1.386(8) . ?
C225 C230 1.383(8) . ?
C225 B200 1.655(7) . ?
C226 H226 0.9500 . ?
C226 C227 1.397(8) . ?
C227 C228 1.376(9) . ?
C227 C231 1.493(11) . ?
C228 H228 0.9500 . ?
C228 C229 1.352(10) . ?
C229 C230 1.412(8) . ?
C229 C232 1.477(11) . ?
C230 H230 0.9500 . ?
C231 F19 1.324(7) . ?
C231 F20 1.309(7) . ?
C231 F21 1.354(7) . ?
C231 F19A 1.329(8) . ?
C231 F20A 1.304(8) . ?
C231 F21A 1.339(8) . ?
C232 F22 1.375(8) . ?
C232 F23 1.357(8) . ?
C232 F24 1.316(8) . ?
C232 F22A 1.364(8) . ?
C232 F23A 1.364(8) . ?
C232 F24A 1.304(8) . ?

loop_
_geom_torsion_atom_site_label_1
_geom_torsion_atom_site_label_2
_geom_torsion_atom_site_label_3
_geom_torsion_atom_site_label_4
_geom_torsion
_geom_torsion_site_symmetry_1
_geom_torsion_site_symmetry_2
_geom_torsion_site_symmetry_3
_geom_torsion_site_symmetry_4
_geom_torsion_publ_flag
Ir1 P2 O26 C21 11.7(4) . . . . ?
Ir1 P2 C28 C33 34.0(5) . . . . ?
Ir1 P2 C28 C34 -144.6(5) . . . . ?
Ir1 P2 C39 C40 77.2(5) . . . . ?
Ir1 P2 C39 C44 -97.9(5) . . . . ?
Ir1 P3 O27 C25 -5.4(4) . . . . ?
Ir1 P3 C49 C50 168.2(5) . . . . ?
Ir1 P3 C49 C54 -8.1(5) . . . . ?
Ir1 P3 C59 C60 -74.3(7) . . . . ?
Ir1 P3 C59 C64 97.8(5) . . . . ?
Ir1 N20 C21 O26 -0.8(6) . . . . ?
Ir1 N20 C21 C22 179.0(4) . . . . ?
Ir1 N20 C25 O27 0.2(7) . . . . ?
Ir1 N20 C25 C24 -179.3(5) . . . . ?
Ir1 C4 C5 C6 115.5(10) . . . . ?
Ir1 C5 C6 C7 69.5(11) . . . . ?
Ir1 C5 C6 C8 -175.6(8) . . . . ?
Ir1 C5 C6 C9 -63.6(11) . . . . ?
P2 O26 C21 N20 -8.3(6) . . . . ?
P2 O26 C21 C22 171.9(4) . . . . ?
P2 C28 C33 C32 178.7(6) . . . . ?
P2 C28 C34 C30 -178.4(5) . . . . ?
P2 C28 C34 C35 1.6(9) . . . . ?
P2 C39 C40 C41 -178.6(5) . . . . ?
P2 C39 C40 C45 0.8(9) . . . . ?
P2 C39 C44 C43 176.2(7) . . . . ?
P3 O27 C25 N20 3.9(7) . . . . ?
P3 O27 C25 C24 -176.6(5) . . . . ?
P3 C49 C50 C51 -175.9(6) . . . . ?
P3 C49 C50 C55 8.2(11) . . . . ?
P3 C49 C54 C53 176.7(5) . . . . ?
P3 C59 C60 C61 171.6(6) . . . . ?
P3 C59 C60 C65 -9.4(10) . . . . ?
P3 C59 C64 C63 -173.5(8) . . . . ?
O26 P2 C28 C33 145.2(5) . . . . ?
O26 P2 C28 C34 -33.4(6) . . . . ?
O26 P2 C39 C40 -39.1(5) . . . . ?
O26 P2 C39 C44 145.8(5) . . . . ?
O26 C21 C22 C23 -179.5(6) . . . . ?
O27 P3 C49 C50 57.2(6) . . . . ?
O27 P3 C49 C54 -119.1(4) . . . . ?
O27 P3 C59 C60 42.1(7) . . . . ?
O27 P3 C59 C64 -145.8(5) . . . . ?
N20 C21 C22 C23 0.7(9) . . . . ?
C4 C5 C6 C7 -23.0(15) . . . . ?
C4 C5 C6 C8 91.9(12) . . . . ?
C4 C5 C6 C9 -156.1(11) . . . . ?
C21 N20 C25 O27 -178.6(5) . . . . ?
C21 N20 C25 C24 1.9(8) . . . . ?
C21 C22 C23 C24 1.3(11) . . . . ?
C22 C23 C24 C25 -1.6(11) . . . . ?
C23 C24 C25 O27 -179.5(6) . . . . ?
C23 C24 C25 N20 0.0(10) . . . . ?
C25 N20 C21 O26 178.0(4) . . . . ?
C25 N20 C21 C22 -2.2(8) . . . . ?
C28 P2 O26 C21 -109.5(4) . . . . ?
C28 P2 C39 C40 -145.1(5) . . . . ?
C28 P2 C39 C44 39.9(6) . . . . ?
C28 C34 C35 F36 76.9(8) . . . . ?
C28 C34 C35 F37 -44.9(10) . . . . ?
C28 C34 C35 F38 -164.0(6) . . . . ?
C30 C31 C32 C33 -0.2(13) . . . . ?
C30 C34 C35 F36 -103.1(7) . . . . ?
C30 C34 C35 F37 135.2(7) . . . . ?
C30 C34 C35 F38 16.0(9) . . . . ?
C31 C30 C34 C28 -2.2(11) . . . . ?
C31 C30 C34 C35 177.8(7) . . . . ?
C31 C32 C33 C28 1.2(12) . . . . ?
C33 C28 C34 C30 3.1(9) . . . . ?
C33 C28 C34 C35 -176.9(6) . . . . ?
C34 C28 C33 C32 -2.6(10) . . . . ?
C34 C30 C31 C32 0.7(13) . . . . ?
C39 P2 O26 C21 144.2(4) . . . . ?
C39 P2 C28 C33 -108.9(5) . . . . ?
C39 P2 C28 C34 72.6(6) . . . . ?
C39 C40 C41 C42 2.6(10) . . . . ?
C39 C40 C45 F46 -39.9(10) . . . . ?
C39 C40 C45 F47 -160.9(7) . . . . ?
C39 C40 C45 F48 81.6(8) . . . . ?
C40 C39 C44 C43 0.7(11) . . . . ?
C40 C41 C42 C43 1.8(13) . . . . ?
C41 C40 C45 F46 139.6(6) . . . . ?
C41 C40 C45 F47 18.6(10) . . . . ?
C41 C40 C45 F48 -98.9(7) . . . . ?
C41 C42 C43 C44 -4.9(14) . . . . ?
C42 C43 C44 C39 3.7(13) . . . . ?
C44 C39 C40 C41 -3.8(9) . . . . ?
C44 C39 C40 C45 175.7(7) . . . . ?
C45 C40 C41 C42 -176.9(7) . . . . ?
C49 P3 O27 C25 115.7(4) . . . . ?
C49 P3 C59 C60 148.8(6) . . . . ?
C49 P3 C59 C64 -39.1(6) . . . . ?
C49 C50 C51 C52 0.3(14) . . . . ?
C49 C50 C55 F56 -27.7(13) . . . . ?
C49 C50 C55 F57 -147.4(8) . . . . ?
C49 C50 C55 F58 93.3(9) . . . . ?
C50 C49 C54 C53 0.0(9) . . . . ?
C50 C51 C52 C53 -1.4(14) . . . . ?
C51 C50 C55 F56 156.2(9) . . . . ?
C51 C50 C55 F57 36.5(11) . . . . ?
C51 C50 C55 F58 -82.8(11) . . . . ?
C51 C52 C53 C54 1.7(11) . . . . ?
C52 C53 C54 C49 -1.0(10) . . . . ?
C54 C49 C50 C51 0.4(10) . . . . ?
C54 C49 C50 C55 -175.6(7) . . . . ?
C55 C50 C51 C52 176.7(9) . . . . ?
C59 P3 O27 C25 -134.4(4) . . . . ?
C59 P3 C49 C50 -52.0(6) . . . . ?
C59 P3 C49 C54 131.7(4) . . . . ?
C59 C60 C61 C62 1.7(14) . . . . ?
C59 C60 C65 F66 46.3(10) . . . . ?
C59 C60 C65 F67 -74.8(8) . . . . ?
C59 C60 C65 F68 165.9(7) . . . . ?
C60 C59 C64 C63 -0.6(12) . . . . ?
C60 C61 C62 C63 -2.8(18) . . . . ?
C61 C60 C65 F66 -134.7(7) . . . . ?
C61 C60 C65 F67 104.2(8) . . . . ?
C61 C60 C65 F68 -15.1(10) . . . . ?
C61 C62 C63 C64 2.1(19) . . . . ?
C62 C63 C64 C59 -0.4(16) . . . . ?
C64 C59 C60 C61 0.0(11) . . . . ?
C64 C59 C60 C65 179.0(7) . . . . ?
C65 C60 C61 C62 -177.4(9) . . . . ?
C201 C202 C203 C204 -0.8(11) . . . . ?
C201 C202 C203 C207 177.8(5) . . . . ?
C202 C201 C206 C205 -1.1(10) . . . . ?
C202 C201 B200 C209 -89.1(6) . . . . ?
C202 C201 B200 C217 33.5(8) . . . . ?
C202 C201 B200 C225 148.3(5) . . . . ?
C202 C203 C204 C205 -1.6(11) . . . . ?
C202 C203 C207 F1 -35.9(9) . . . . ?
C202 C203 C207 F2 -152.9(8) . . . . ?
C202 C203 C207 F3 83.9(9) . . . . ?
C202 C203 C207 F1A 161.8(12) . . . . ?
C202 C203 C207 F2A 42.9(13) . . . . ?
C202 C203 C207 F3A -78.4(14) . . . . ?
C203 C204 C205 C206 2.5(12) . . . . ?
C203 C204 C205 C208 -177.1(6) . . . . ?
C204 C203 C207 F1 142.7(8) . . . . ?
C204 C203 C207 F2 25.7(10) . . . . ?
C204 C203 C207 F3 -97.5(9) . . . . ?
C204 C203 C207 F1A -19.5(13) . . . . ?
C204 C203 C207 F2A -138.4(13) . . . . ?
C204 C203 C207 F3A 100.2(14) . . . . ?
C204 C205 C206 C201 -1.2(12) . . . . ?
C204 C205 C208 F4 -17.5(12) . . . . ?
C204 C205 C208 F5 100.9(10) . . . . ?
C204 C205 C208 F6 -144.6(10) . . . . ?
C204 C205 C208 F4A 132.3(15) . . . . ?
C204 C205 C208 F5A -106.3(15) . . . . ?
C204 C205 C208 F6A 8.6(15) . . . . ?
C206 C201 C202 C203 2.0(9) . . . . ?
C206 C201 B200 C209 86.6(6) . . . . ?
C206 C201 B200 C217 -150.8(5) . . . . ?
C206 C201 B200 C225 -36.0(8) . . . . ?
C206 C205 C208 F4 162.8(9) . . . . ?
C206 C205 C208 F5 -78.8(9) . . . . ?
C206 C205 C208 F6 35.7(10) . . . . ?
C206 C205 C208 F4A -47.4(14) . . . . ?
C206 C205 C208 F5A 74.1(13) . . . . ?
C206 C205 C208 F6A -171.0(13) . . . . ?
C207 C203 C204 C205 179.8(6) . . . . ?
C208 C205 C206 C201 178.4(6) . . . . ?
C209 C210 C211 C212 2.0(8) . . . . ?
C209 C210 C211 C215 -176.8(4) . . . . ?
C210 C209 C214 C213 1.2(8) . . . . ?
C210 C209 B200 C201 91.4(5) . . . . ?
C210 C209 B200 C217 -31.7(6) . . . . ?
C210 C209 B200 C225 -147.7(5) . . . . ?
C210 C211 C212 C213 -0.5(8) . . . . ?
C210 C211 C215 F7 -57.7(7) . . . . ?
C210 C211 C215 F8 174.9(7) . . . . ?
C210 C211 C215 F9 60.6(6) . . . . ?
C210 C211 C215 F7A 87.1(7) . . . . ?
C210 C211 C215 F8A -34.8(7) . . . . ?
C210 C211 C215 F9A -148.7(6) . . . . ?
C211 C212 C213 C214 -0.6(8) . . . . ?
C211 C212 C213 C216 179.4(5) . . . . ?
C212 C211 C215 F7 123.5(7) . . . . ?
C212 C211 C215 F8 -3.9(8) . . . . ?
C212 C211 C215 F9 -118.2(6) . . . . ?
C212 C211 C215 F7A -91.7(7) . . . . ?
C212 C211 C215 F8A 146.4(6) . . . . ?
C212 C211 C215 F9A 32.4(7) . . . . ?
C212 C213 C214 C209 0.2(8) . . . . ?
C212 C213 C216 F10 -117.3(6) . . . . ?
C212 C213 C216 F11 4.2(9) . . . . ?
C212 C213 C216 F12 125.5(6) . . . . ?
C214 C209 C210 C211 -2.3(7) . . . . ?
C214 C209 B200 C201 -83.0(5) . . . . ?
C214 C209 B200 C217 153.9(4) . . . . ?
C214 C209 B200 C225 37.9(6) . . . . ?
C214 C213 C216 F10 62.8(8) . . . . ?
C214 C213 C216 F11 -175.8(6) . . . . ?
C214 C213 C216 F12 -54.5(8) . . . . ?
C215 C211 C212 C213 178.3(4) . . . . ?
C216 C213 C214 C209 -179.8(5) . . . . ?
C217 C218 C219 C220 -1.8(8) . . . . ?
C217 C218 C219 C223 174.9(5) . . . . ?
C218 C217 C222 C221 -0.7(7) . . . . ?
C218 C217 B200 C201 30.4(7) . . . . ?
C218 C217 B200 C209 149.0(4) . . . . ?
C218 C217 B200 C225 -89.1(5) . . . . ?
C218 C219 C220 C221 0.4(8) . . . . ?
C218 C219 C223 F13 21.6(8) . . . . ?
C218 C219 C223 F14 -93.6(8) . . . . ?
C218 C219 C223 F15 145.4(7) . . . . ?
C218 C219 C223 F13A 171.2(10) . . . . ?
C218 C219 C223 F14A 56.5(11) . . . . ?
C218 C219 C223 F15A -68.1(10) . . . . ?
C219 C220 C221 C222 0.8(8) . . . . ?
C219 C220 C221 C224 179.9(4) . . . . ?
C220 C219 C223 F13 -161.8(7) . . . . ?
C220 C219 C223 F14 83.0(9) . . . . ?
C220 C219 C223 F15 -38.0(9) . . . . ?
C220 C219 C223 F13A -12.2(11) . . . . ?
C220 C219 C223 F14A -126.9(11) . . . . ?
C220 C219 C223 F15A 108.6(11) . . . . ?
C220 C221 C222 C217 -0.6(7) . . . . ?
C220 C221 C224 F16 29.6(7) . . . . ?
C220 C221 C224 F17 -87.7(7) . . . . ?
C220 C221 C224 F18 151.2(7) . . . . ?
C220 C221 C224 F16A -128.3(7) . . . . ?
C220 C221 C224 F17A 112.6(7) . . . . ?
C220 C221 C224 F18A -6.7(8) . . . . ?
C222 C217 C218 C219 1.9(7) . . . . ?
C222 C217 B200 C201 -154.6(5) . . . . ?
C222 C217 B200 C209 -36.0(6) . . . . ?
C222 C217 B200 C225 86.0(5) . . . . ?
C222 C221 C224 F16 -151.2(6) . . . . ?
C222 C221 C224 F17 91.4(7) . . . . ?
C222 C221 C224 F18 -29.6(7) . . . . ?
C222 C221 C224 F16A 50.8(7) . . . . ?
C222 C221 C224 F17A -68.2(7) . . . . ?
C222 C221 C224 F18A 172.4(6) . . . . ?
C223 C219 C220 C221 -176.2(5) . . . . ?
C224 C221 C222 C217 -179.8(4) . . . . ?
C225 C226 C227 C228 -0.3(9) . . . . ?
C225 C226 C227 C231 177.2(5) . . . . ?
C226 C225 C230 C229 1.5(9) . . . . ?
C226 C225 B200 C201 -34.8(7) . . . . ?
C226 C225 B200 C209 -152.6(5) . . . . ?
C226 C225 B200 C217 86.2(6) . . . . ?
C226 C227 C228 C229 0.6(10) . . . . ?
C226 C227 C231 F19 35.6(8) . . . . ?
C226 C227 C231 F20 160.5(7) . . . . ?
C226 C227 C231 F21 -80.3(8) . . . . ?
C226 C227 C231 F19A -155.7(11) . . . . ?
C226 C227 C231 F20A -32.6(12) . . . . ?
C226 C227 C231 F21A 88.1(12) . . . . ?
C227 C228 C229 C230 0.1(11) . . . . ?
C227 C228 C229 C232 -179.6(6) . . . . ?
C228 C227 C231 F19 -146.9(8) . . . . ?
C228 C227 C231 F20 -22.0(9) . . . . ?
C228 C227 C231 F21 97.2(8) . . . . ?
C228 C227 C231 F19A 21.8(12) . . . . ?
C228 C227 C231 F20A 144.9(12) . . . . ?
C228 C227 C231 F21A -94.4(12) . . . . ?
C228 C229 C230 C225 -1.2(11) . . . . ?
C228 C229 C232 F22 -31.7(10) . . . . ?
C228 C229 C232 F23 81.5(10) . . . . ?
C228 C229 C232 F24 -152.7(10) . . . . ?
C228 C229 C232 F22A 134.8(10) . . . . ?
C228 C229 C232 F23A -111.2(10) . . . . ?
C228 C229 C232 F24A 10.8(11) . . . . ?
C230 C225 C226 C227 -0.7(8) . . . . ?
C230 C225 B200 C201 149.6(6) . . . . ?
C230 C225 B200 C209 31.8(7) . . . . ?
C230 C225 B200 C217 -89.4(6) . . . . ?
C230 C229 C232 F22 148.6(9) . . . . ?
C230 C229 C232 F23 -98.2(9) . . . . ?
C230 C229 C232 F24 27.6(10) . . . . ?
C230 C229 C232 F22A -44.9(10) . . . . ?
C230 C229 C232 F23A 69.1(10) . . . . ?
C230 C229 C232 F24A -168.9(10) . . . . ?
C231 C227 C228 C229 -176.9(6) . . . . ?
C232 C229 C230 C225 178.5(6) . . . . ?
B200 C201 C202 C203 177.9(6) . . . . ?
B200 C201 C206 C205 -177.1(6) . . . . ?
B200 C209 C210 C211 -177.0(4) . . . . ?
B200 C209 C214 C213 176.0(5) . . . . ?
B200 C217 C218 C219 177.2(5) . . . . ?
B200 C217 C222 C221 -175.9(4) . . . . ?
B200 C225 C226 C227 -176.6(5) . . . . ?
B200 C225 C230 C229 177.3(6) . . . . ?

loop_
_exptl_oxdiff_crystal_face_indexfrac_h
_exptl_oxdiff_crystal_face_indexfrac_k
_exptl_oxdiff_crystal_face_indexfrac_l
_exptl_oxdiff_crystal_face_x
_exptl_oxdiff_crystal_face_y
_exptl_oxdiff_crystal_face_z
8.4445 4.7917 2.0571 0.0330 -0.0316 0.9990
-0.0127 10.0906 4.9110 -0.8389 0.5332 0.1092
-8.4098 -5.2379 -2.2754 0.0058 0.0069 -1.0000
-0.1299 -10.1591 -4.9397 0.8373 -0.5320 -0.1260
8.4115 5.1830 0.6028 0.0748 0.1007 0.9921
0.5332 -0.0301 12.1628 -0.5328 -0.8384 0.1146
-8.3755 -5.1768 -0.0604 -0.0984 -0.1379 -0.9856
0.0873 0.4112 -12.0761 0.5364 0.8429 -0.0413

loop_
_smtbx_masks_void_nr
_smtbx_masks_void_average_x
_smtbx_masks_void_average_y
_smtbx_masks_void_average_z
_smtbx_masks_void_volume
_smtbx_masks_void_count_electrons
_smtbx_masks_void_content
1 0.000 0.500 0.500 61.0 0.0 ?
2 0.000 0.500 0.000 44.2 0.0 ?
3 0.500 0.000 0.500 201.7 39.9 ?
